data_1563528
loop_
_publ_author_name
'Jerbi, Hasna'
'Hidouri, Mourad'
'Glorieux, Benoit'
'Darriet, Jacques'
'Garcia, Alain'
'Jubera, V\'eronique'
'Ben Amara, Mongi'

_publ_section_title
;
 Synthesis, crystal structure and optical investigation of the new
 phosphates: Na7Mg13Ln(PO4)12 (Ln=La, Eu)
;
_journal_issue 8
_journal_name_full 'Journal of Solid State Chemistry'
_journal_page_first 1752
_journal_page_last 1760
_journal_paper_doi 10.1016/j.jssc.2010.05.010
_journal_volume 183
_journal_year 2010
_chemical_formula_sum 'Eu Mg13 Na7 O48 P12'
_chemical_formula_weight 1768.56
_space_group_IT_number 36
_space_group_name_Hall 'C 2c -2'
_space_group_name_H-M_alt 'C m c 21'
_symmetry_cell_setting orthorhombic
_symmetry_space_group_name_H-M 'C m c 21'
_atom_sites_solution_hydrogens geom
_atom_sites_solution_primary direct
_atom_sites_solution_secondary difmap
_audit_creation_method SHELXL-97
_cell_angle_alpha 90.00
_cell_angle_beta 90.00
_cell_angle_gamma 90.00
_cell_formula_units_Z 4
_cell_length_a 10.275(9)
_cell_length_b 15.446(2)
_cell_length_c 23.386(2)
_cell_measurement_temperature 293(2)
_cell_volume 3712(3)
_computing_structure_refinement 'SHELXL-97 (Sheldrick, 1997)'
_diffrn_ambient_temperature 293(2)
_diffrn_measured_fraction_theta_full 0.994
_diffrn_measured_fraction_theta_max 0.994
_diffrn_radiation_monochromator graphite
_diffrn_radiation_source 'fine-focus sealed tube'
_diffrn_radiation_type MoK\a
_diffrn_radiation_wavelength 0.71073
_diffrn_reflns_av_R_equivalents 0.0456
_diffrn_reflns_av_sigmaI/netI 0.0276
_diffrn_reflns_limit_h_max 14
_diffrn_reflns_limit_h_min -1
_diffrn_reflns_limit_k_max 21
_diffrn_reflns_limit_k_min -1
_diffrn_reflns_limit_l_max 32
_diffrn_reflns_limit_l_min -1
_diffrn_reflns_number 3505
_diffrn_reflns_theta_full 29.97
_diffrn_reflns_theta_max 29.97
_diffrn_reflns_theta_min 2.38
_exptl_absorpt_coefficient_mu 2.677
_exptl_crystal_density_diffrn 3.165
_exptl_crystal_density_method 'not measured'
_exptl_crystal_F_000 3440
_refine_diff_density_max 1.107
_refine_diff_density_min -1.176
_refine_diff_density_rms 0.201
_refine_ls_abs_structure_details 'Flack H D (1983), Acta Cryst. A39, 876-881'
_refine_ls_abs_structure_Flack -0.010(9)
_refine_ls_extinction_coef 0.00093(6)
_refine_ls_extinction_expression Fc^*^=kFc[1+0.001xFc^2^\l^3^/sin(2\q)]^-1/4^
_refine_ls_extinction_method SHELXL
_refine_ls_goodness_of_fit_ref 1.120
_refine_ls_hydrogen_treatment mixed
_refine_ls_matrix_type full
_refine_ls_number_parameters 434
_refine_ls_number_reflns 3002
_refine_ls_number_restraints 1
_refine_ls_restrained_S_all 1.120
_refine_ls_R_factor_all 0.0305
_refine_ls_R_factor_gt 0.0252
_refine_ls_shift/su_max 0.000
_refine_ls_shift/su_mean 0.000
_refine_ls_structure_factor_coef Fsqd
_refine_ls_weighting_details 'calc w=1/[\s^2^(Fo^2^)+(0.0283P)^2^+19.2374P] where P=(Fo^2^+2Fc^2^)/3'
_refine_ls_weighting_scheme calc
_refine_ls_wR_factor_gt 0.0596
_refine_ls_wR_factor_ref 0.0639
_reflns_number_gt 2856
_reflns_number_total 3002
_reflns_threshold_expression >2sigma(I)
_cod_data_source_file JSSC-2010-183-1752.cif
_cod_data_source_block na7eu
_cod_original_sg_symbol_H-M Cmc21
_cod_database_code 1563528

loop_
_symmetry_equiv_pos_as_xyz
'x, y, z'
'-x, -y, z+1/2'
'-x, y, z'
'x, -y, z+1/2'
'x+1/2, y+1/2, z'
'-x+1/2, -y+1/2, z+1/2'
'-x+1/2, y+1/2, z'
'x+1/2, -y+1/2, z+1/2'

loop_
_atom_site_label
_atom_site_type_symbol
_atom_site_fract_x
_atom_site_fract_y
_atom_site_fract_z
_atom_site_U_iso_or_equiv
_atom_site_adp_type
_atom_site_occupancy
_atom_site_symmetry_multiplicity
_atom_site_calc_flag
_atom_site_refinement_flags
_atom_site_disorder_assembly
_atom_site_disorder_group
Eu Eu 0.0000 0.45520(2) 0.999570(15) 0.00767(8) Uani 1 2 d S . .
P1 P 0.78141(12) 0.56776(8) 0.94127(6) 0.0048(2) Uani 1 1 d . . .
O11 O 0.8184(4) 0.6415(2) 0.90109(17) 0.0117(7) Uani 1 1 d . . .
O12 O 0.6342(4) 0.5531(2) 0.94452(17) 0.0110(7) Uani 1 1 d . . .
O13 O 0.8452(3) 0.5803(2) 0.0002(2) 0.0116(6) Uani 1 1 d . . .
O14 O 0.8482(4) 0.4828(2) 0.92038(17) 0.0103(7) Uani 1 1 d . . .
P2 P 0.25299(13) 0.53554(8) 0.77859(6) 0.0090(2) Uani 1 1 d . . .
O21 O 0.2268(5) 0.4489(3) 0.8060(2) 0.0246(11) Uani 1 1 d . . .
O22 O 0.2895(4) 0.5178(3) 0.71616(19) 0.0188(9) Uani 1 1 d . . .
O23 O 0.1339(4) 0.5955(2) 0.78293(16) 0.0102(7) Uani 1 1 d . . .
O24 O 0.3610(4) 0.5890(3) 0.80865(17) 0.0119(8) Uani 1 1 d . . .
P3 P 0.75481(13) 0.29850(8) 0.01387(5) 0.0081(3) Uani 1 1 d . . .
O31 O 0.7004(4) 0.3300(3) 0.95734(17) 0.0160(8) Uani 1 1 d . . .
O32 O 0.6405(4) 0.2627(3) 0.0488(2) 0.0163(8) Uani 1 1 d . . .
O33 O 0.8485(4) 0.2210(2) 0.01234(18) 0.0158(8) Uani 1 1 d . . .
O34 O 0.8253(4) 0.3731(2) 0.04543(18) 0.0160(8) Uani 1 1 d . . .
P4 P 0.76119(14) 0.27335(9) 0.18091(6) 0.0113(3) Uani 1 1 d . . .
O41 O 0.6370(5) 0.3172(4) 0.1613(3) 0.0378(17) Uani 1 1 d . . .
O42 O 0.7525(6) 0.2395(3) 0.24228(19) 0.0274(11) Uani 1 1 d . . .
O43 O 0.8685(4) 0.3408(3) 0.17149(17) 0.0148(8) Uani 1 1 d . . .
O44 O 0.7972(5) 0.1929(3) 0.14503(19) 0.0214(10) Uani 1 1 d . . .
P5 P 0.0000 0.27665(12) 0.88521(9) 0.0054(3) Uani 1 2 d S . .
O51 O 0.0000 0.3372(3) 0.9360(3) 0.0128(11) Uani 1 2 d S . .
O52 O 0.0000 0.1819(3) 0.9023(2) 0.0090(10) Uani 1 2 d S . .
O53 O 0.8787(4) 0.2932(2) 0.84824(17) 0.0117(7) Uani 1 1 d . . .
P6 P 0.5000 0.35175(12) 0.83006(8) 0.0062(3) Uani 1 2 d S . .
O61 O 0.5000 0.3766(4) 0.7673(3) 0.0161(12) Uani 1 2 d S . .
O62 O 0.3799(4) 0.2994(3) 0.8455(2) 0.0187(9) Uani 1 1 d . . .
O63 O 0.5000 0.4316(4) 0.8684(3) 0.0311(18) Uani 1 2 d S . .
P7X P 0.9735(2) 0.44254(17) 0.63591(12) 0.0061(7) Uani 0.50 1 d P . .
O71 O 0.0000 0.4685(4) 0.6981(2) 0.0133(11) Uani 1 2 d S . .
O72X O 0.0248(11) 0.3526(5) 0.6228(4) 0.023(3) Uani 0.50 1 d P . .
O73X O 0.9427(8) 0.5055(6) 0.5992(4) 0.0175(16) Uani 0.50 1 d P . .
O74X O 0.8304(7) 0.4526(6) 0.6177(4) 0.0176(18) Uani 0.50 1 d P . .
P8X P 0.4825(8) 0.46992(17) 0.60040(12) 0.0115(15) Uani 0.50 1 d P . .
O81 O 0.5000 0.4374(6) 0.6613(3) 0.0279(17) Uani 1 2 d S . .
O82X O 0.5516(7) 0.4080(5) 0.5590(3) 0.0114(14) Uani 0.50 1 d P . .
O83X O 0.6667(8) 0.4692(5) 0.5901(4) 0.0125(15) Uani 0.50 1 d P . .
O84X O 0.4644(10) 0.5607(6) 0.5919(5) 0.043(4) Uani 0.50 1 d P . .
Mg1 Mg 0.0000 0.59754(17) 0.72023(11) 0.0091(5) Uani 1 2 d S . .
Mg2 Mg 0.5000 0.56154(16) 0.86978(12) 0.0066(5) Uani 1 2 d S . .
Mg3 Mg 0.0000 0.14754(16) 0.98365(11) 0.0073(5) Uani 1 2 d S . .
Mg4 Mg 0.0000 0.2168(2) 0.60520(12) 0.0123(5) Uani 1 2 d S . .
Mg5 Mg 0.23850(18) 0.70153(11) 0.82499(8) 0.0087(3) Uani 1 1 d . . .
Mg6 Mg 0.7686(3) 0.35965(14) 0.56946(10) 0.0311(7) Uani 1 1 d . . .
Mg7 Mg 0.6542(2) 0.39097(13) 0.71291(10) 0.0178(4) Uani 1 1 d . . .
Mg8 Mg 0.7554(2) 0.38241(12) 0.88196(9) 0.0151(4) Uani 1 1 d . . .
Mg Mg 0.7554(3) 0.43089(15) 0.12411(10) 0.0287(6) Uani 0.50 1 d P . .
Na Na 0.7554(3) 0.43089(15) 0.12411(10) 0.0287(6) Uani 0.50 1 d P . .
Na1 Na 0.0000 0.9065(3) 0.21951(16) 0.0188(7) Uani 1 2 d S . .
Na2 Na 0.0000 0.7347(3) 0.59822(17) 0.0214(8) Uani 1 2 d S . .
Na3 Na 0.0000 0.5469(3) 0.85587(18) 0.0213(9) Uani 1 2 d S . .
Na4 Na 0.5000 0.5682(2) 0.47802(17) 0.0226(8) Uani 1 2 d S . .
Na5 Na 0.5000 0.2242(3) 0.9457(2) 0.0338(10) Uani 1 2 d S . .
Na6X Na 0.0319(7) 0.3510(5) 0.7630(3) 0.048(3) Uani 0.50 1 d P . .

loop_
_atom_site_aniso_label
_atom_site_aniso_U_11
_atom_site_aniso_U_22
_atom_site_aniso_U_33
_atom_site_aniso_U_23
_atom_site_aniso_U_13
_atom_site_aniso_U_12
Eu 0.00942(14) 0.00715(13) 0.00645(14) -0.00044(14) 0.000 0.000
P1 0.0038(5) 0.0044(5) 0.0062(5) 0.0005(4) -0.0008(4) -0.0009(4)
O11 0.0109(17) 0.0086(16) 0.0158(19) 0.0035(14) -0.0009(15) -0.0022(14)
O12 0.0062(16) 0.0098(16) 0.0171(19) 0.0041(15) -0.0029(14) -0.0005(13)
O13 0.0119(14) 0.0133(14) 0.0096(15) -0.0011(18) -0.0027(19) 0.0042(12)
O14 0.0123(17) 0.0069(14) 0.0116(17) -0.0025(13) 0.0020(14) 0.0014(13)
P2 0.0095(6) 0.0081(5) 0.0095(6) 0.0012(5) 0.0013(5) 0.0012(5)
O21 0.029(3) 0.0146(19) 0.031(3) 0.0110(19) -0.008(2) -0.0046(19)
O22 0.018(2) 0.021(2) 0.017(2) -0.0037(17) 0.0051(17) 0.0030(17)
O23 0.0072(16) 0.0148(17) 0.0086(17) 0.0028(14) 0.0004(13) 0.0041(14)
O24 0.0065(17) 0.0154(19) 0.014(2) 0.0022(15) 0.0006(14) 0.0010(14)
P3 0.0098(5) 0.0059(5) 0.0086(6) 0.0015(4) 0.0039(5) -0.0008(4)
O31 0.019(2) 0.0164(18) 0.0126(19) 0.0026(15) 0.0002(16) -0.0049(16)
O32 0.0169(19) 0.0137(18) 0.0184(19) 0.0041(15) 0.0099(17) 0.0021(15)
O33 0.0108(16) 0.0158(16) 0.021(2) -0.0062(15) 0.0035(15) 0.0035(14)
O34 0.024(2) 0.0100(16) 0.0141(19) -0.0012(15) -0.0017(17) -0.0053(16)
P4 0.0102(6) 0.0136(6) 0.0102(6) -0.0071(5) -0.0029(5) 0.0016(5)
O41 0.020(2) 0.045(3) 0.048(3) -0.041(3) -0.023(2) 0.020(2)
O42 0.040(3) 0.032(3) 0.010(2) -0.0072(18) 0.007(2) -0.018(2)
O43 0.0152(18) 0.0189(19) 0.0102(18) -0.0039(15) -0.0023(16) 0.0018(16)
O44 0.028(2) 0.018(2) 0.018(2) -0.0108(17) -0.0061(19) 0.0085(18)
P5 0.0064(8) 0.0038(7) 0.0061(8) 0.0019(6) 0.000 0.000
O51 0.018(3) 0.007(2) 0.014(3) -0.001(2) 0.000 0.000
O52 0.018(3) 0.005(2) 0.004(2) -0.0012(18) 0.000 0.000
O53 0.0121(18) 0.0100(17) 0.0131(18) -0.0009(14) -0.0050(15) -0.0008(14)
P6 0.0056(8) 0.0061(7) 0.0069(8) -0.0006(6) 0.000 0.000
O61 0.019(3) 0.022(3) 0.007(3) 0.007(2) 0.000 0.000
O62 0.014(2) 0.016(2) 0.026(2) 0.0115(18) -0.0027(18) -0.0052(16)
O63 0.075(6) 0.005(2) 0.013(3) -0.001(2) 0.000 0.000
P7X 0.0042(19) 0.0078(10) 0.0065(11) -0.0014(8) -0.0003(8) 0.0002(8)
O71 0.020(3) 0.011(2) 0.008(2) -0.004(2) 0.000 0.000
O72X 0.032(11) 0.010(3) 0.028(4) -0.009(3) 0.004(4) 0.007(4)
O73X 0.016(4) 0.027(4) 0.010(4) 0.002(3) 0.000(3) 0.007(3)
O74X 0.005(3) 0.033(5) 0.015(4) -0.016(4) -0.002(3) -0.001(3)
P8X 0.013(5) 0.0143(10) 0.0070(10) -0.0051(8) 0.0030(12) -0.0061(13)
O81 0.015(3) 0.054(5) 0.015(3) -0.012(3) 0.000 0.000
O82X 0.010(3) 0.018(4) 0.006(3) -0.006(3) 0.002(3) 0.002(3)
O83X 0.011(4) 0.010(3) 0.017(4) -0.004(3) 0.004(3) -0.005(3)
O84X 0.053(9) 0.023(4) 0.053(6) -0.026(4) -0.046(6) 0.030(4)
Mg1 0.0128(12) 0.0089(11) 0.0056(11) 0.0006(9) 0.000 0.000
Mg2 0.0092(11) 0.0061(11) 0.0045(11) -0.0011(9) 0.000 0.000
Mg3 0.0083(11) 0.0086(10) 0.0051(11) 0.0004(8) 0.000 0.000
Mg4 0.0062(11) 0.0238(14) 0.0071(12) 0.0056(10) 0.000 0.000
Mg5 0.0082(8) 0.0082(8) 0.0097(8) 0.0006(6) 0.0003(7) 0.0008(6)
Mg6 0.075(2) 0.0069(9) 0.0118(10) -0.0001(7) 0.0200(12) 0.0010(11)
Mg7 0.0206(10) 0.0116(9) 0.0212(11) -0.0070(8) 0.0062(9) -0.0032(8)
Mg8 0.0271(10) 0.0066(8) 0.0115(8) -0.0020(7) 0.0072(8) -0.0048(8)
Mg 0.0654(19) 0.0064(9) 0.0145(11) 0.0003(9) -0.0137(13) 0.0104(11)
Na 0.0654(19) 0.0064(9) 0.0145(11) 0.0003(9) -0.0137(13) 0.0104(11)
Na1 0.0155(16) 0.0271(19) 0.0138(17) -0.0056(15) 0.000 0.000
Na2 0.0195(17) 0.030(2) 0.0144(18) 0.0068(16) 0.000 0.000
Na3 0.0118(18) 0.039(2) 0.0135(18) 0.0127(16) 0.000 0.000
Na4 0.027(2) 0.0206(17) 0.0200(18) -0.0050(15) 0.000 0.000
Na5 0.0230(19) 0.0226(18) 0.056(3) -0.016(2) 0.000 0.000
Na6X 0.058(7) 0.054(4) 0.034(3) 0.029(3) -0.001(3) 0.004(3)

loop_
_atom_type_symbol
_atom_type_description
_atom_type_scat_dispersion_real
_atom_type_scat_dispersion_imag
_atom_type_scat_source
Na Na 0.0362 0.0249 'International Tables Vol C Tables 4.2.6.8 and 6.1.1.4'
Eu Eu -0.1578 3.6682 'International Tables Vol C Tables 4.2.6.8 and 6.1.1.4'
Mg Mg 0.0486 0.0363 'International Tables Vol C Tables 4.2.6.8 and 6.1.1.4'
P P 0.1023 0.0942 'International Tables Vol C Tables 4.2.6.8 and 6.1.1.4'
O O 0.0106 0.0060 'International Tables Vol C Tables 4.2.6.8 and 6.1.1.4'

loop_
_geom_angle_atom_site_label_1
_geom_angle_atom_site_label_2
_geom_angle_atom_site_label_3
_geom_angle
_geom_angle_site_symmetry_1
_geom_angle_site_symmetry_3
O51 Eu O34 82.86(13) . 1_456
O51 Eu O34 82.86(13) . 3_656
O34 Eu O34 94.5(2) 1_456 3_656
O51 Eu O14 70.02(13) . 1_455
O34 Eu O14 87.40(14) 1_456 1_455
O34 Eu O14 152.39(13) 3_656 1_455
O51 Eu O14 70.02(13) . 3_655
O34 Eu O14 152.39(13) 1_456 3_655
O34 Eu O14 87.40(14) 3_656 3_655
O14 Eu O14 78.76(18) 1_455 3_655
O51 Eu O73X 141.6(2) . 2_665
O34 Eu O73X 83.6(2) 1_456 2_665
O34 Eu O73X 62.6(2) 3_656 2_665
O14 Eu O73X 144.7(2) 1_455 2_665
O14 Eu O73X 121.0(2) 3_655 2_665
O51 Eu O73X 141.6(2) . 4_465
O34 Eu O73X 62.6(2) 1_456 4_465
O34 Eu O73X 83.6(2) 3_656 4_465
O14 Eu O73X 121.0(2) 1_455 4_465
O14 Eu O73X 144.7(2) 3_655 4_465
O73X Eu O73X 27.5(4) 2_665 4_465
O51 Eu O13 127.00(13) . 3_656
O34 Eu O13 149.79(14) 1_456 3_656
O34 Eu O13 86.07(14) 3_656 3_656
O14 Eu O13 105.85(14) 1_455 3_656
O14 Eu O13 57.80(14) 3_655 3_656
O73X Eu O13 69.8(2) 2_665 3_656
O73X Eu O13 87.5(2) 4_465 3_656
O51 Eu O13 127.00(13) . 1_456
O34 Eu O13 86.07(14) 1_456 1_456
O34 Eu O13 149.79(14) 3_656 1_456
O14 Eu O13 57.80(13) 1_455 1_456
O14 Eu O13 105.85(14) 3_655 1_456
O73X Eu O13 87.5(2) 2_665 1_456
O73X Eu O13 69.8(2) 4_465 1_456
O13 Eu O13 78.89(16) 3_656 1_456
O51 Eu P1 98.85(10) . 3_655
O34 Eu P1 177.70(10) 1_456 3_655
O34 Eu P1 87.28(12) 3_656 3_655
O14 Eu P1 91.75(10) 1_455 3_655
O14 Eu P1 29.06(9) 3_655 3_655
O73X Eu P1 95.9(2) 2_665 3_655
O73X Eu P1 116.2(2) 4_465 3_655
O13 Eu P1 28.77(11) 3_656 3_655
O13 Eu P1 91.67(10) 1_456 3_655
O51 Eu P1 98.85(10) . 1_455
O34 Eu P1 87.28(12) 1_456 1_455
O34 Eu P1 177.70(10) 3_656 1_455
O14 Eu P1 29.06(9) 1_455 1_455
O14 Eu P1 91.75(10) 3_655 1_455
O73X Eu P1 116.16(19) 2_665 1_455
O73X Eu P1 95.9(2) 4_465 1_455
O13 Eu P1 91.67(10) 3_656 1_455
O13 Eu P1 28.77(11) 1_456 1_455
P1 Eu P1 90.94(7) 3_655 1_455
O51 Eu P3 61.71(8) . 1_456
O34 Eu P3 22.14(10) 1_456 1_456
O34 Eu P3 97.34(11) 3_656 1_456
O14 Eu P3 74.70(10) 1_455 1_456
O14 Eu P3 130.32(9) 3_655 1_456
O73X Eu P3 104.5(2) 2_665 1_456
O73X Eu P3 84.77(19) 4_465 1_456
O13 Eu P3 171.15(9) 3_656 1_456
O13 Eu P3 94.36(10) 1_456 1_456
P1 Eu P3 159.00(3) 3_655 1_456
P1 Eu P3 84.84(6) 1_455 1_456
O11 P1 O12 112.8(2) . .
O11 P1 O13 110.6(2) . 1_556
O12 P1 O13 113.3(2) . 1_556
O11 P1 O14 109.0(2) . .
O12 P1 O14 109.0(2) . .
O13 P1 O14 101.5(2) 1_556 .
O11 P1 Na3 59.15(17) . 1_655
O12 P1 Na3 138.67(19) . 1_655
O13 P1 Na3 106.77(17) 1_556 1_655
O14 P1 Na3 51.40(17) . 1_655
O11 P1 Eu 120.08(16) . 1_655
O12 P1 Eu 126.93(15) . 1_655
O13 P1 Eu 51.55(13) 1_556 1_655
O14 P1 Eu 50.03(15) . 1_655
Na3 P1 Eu 72.39(8) 1_655 1_655
O11 P1 Mg8 115.03(17) . .
O12 P1 Mg8 78.81(15) . .
O13 P1 Mg8 122.56(14) 1_556 .
O14 P1 Mg8 31.36(15) . .
Na3 P1 Mg8 71.31(9) 1_655 .
Eu P1 Mg8 75.69(5) 1_655 .
O11 P1 Na5 45.78(18) . 5
O12 P1 Na5 141.17(16) . 5
O13 P1 Na5 65.76(17) 1_556 5
O14 P1 Na5 109.05(16) . 5
Na3 P1 Na5 65.99(11) 1_655 5
Eu P1 Na5 84.58(8) 1_655 5
Mg8 P1 Na5 136.65(8) . 5
P1 O11 Mg5 141.8(2) . 3_655
P1 O11 Na5 108.2(2) . 5
Mg5 O11 Na5 109.8(2) 3_655 5
P1 O11 Na3 90.56(19) . 1_655
Mg5 O11 Na3 95.96(18) 3_655 1_655
Na5 O11 Na3 85.47(16) 5 1_655
P1 O12 Mg3 122.7(2) . 5
P1 O12 Mg2 124.3(2) . .
Mg3 O12 Mg2 84.25(15) 5 .
P1 O12 Na4 133.1(2) . 2_665
Mg3 O12 Na4 91.23(17) 5 2_665
Mg2 O12 Na4 87.01(16) . 2_665
P1 O13 Mg6 127.5(2) 1_554 4_564
P1 O13 Eu 99.69(18) 1_554 1_654
Mg6 O13 Eu 127.2(2) 4_564 1_654
P1 O13 Na5 86.5(2) 1_554 5_554
Mg6 O13 Na5 101.87(16) 4_564 5_554
Eu O13 Na5 103.40(14) 1_654 5_554
P1 O14 Mg8 125.1(2) . .
P1 O14 Na3 97.9(2) . 1_655
Mg8 O14 Na3 110.1(2) . 1_655
P1 O14 Eu 100.91(19) . 1_655
Mg8 O14 Eu 119.89(17) . 1_655
Na3 O14 Eu 97.67(16) 1_655 1_655
O21 P2 O22 106.9(3) . .
O21 P2 O23 111.4(3) . .
O22 P2 O23 111.4(2) . .
O21 P2 O24 114.0(3) . .
O22 P2 O24 110.6(2) . .
O23 P2 O24 102.6(2) . .
O21 P2 Mg5 129.9(2) . .
O22 P2 Mg5 123.25(18) . .
O23 P2 Mg5 51.56(16) . .
O24 P2 Mg5 51.13(16) . .
O21 P2 Mg7 66.2(2) . 3_655
O22 P2 Mg7 43.15(18) . 3_655
O23 P2 Mg7 140.10(17) . 3_655
O24 P2 Mg7 114.75(17) . 3_655
Mg5 P2 Mg7 160.14(8) . 3_655
O21 P2 Na1 127.3(2) . 6_565
O22 P2 Na1 54.00(19) . 6_565
O23 P2 Na1 121.32(17) . 6_565
O24 P2 Na1 56.60(18) . 6_565
Mg5 P2 Na1 87.17(9) . 6_565
Mg7 P2 Na1 72.97(10) 3_655 6_565
O21 P2 Mg1 108.2(2) . .
O22 P2 Mg1 80.81(18) . .
O23 P2 Mg1 34.17(16) . .
O24 P2 Mg1 129.58(17) . .
Mg5 P2 Mg1 80.90(7) . .
Mg7 P2 Mg1 106.50(8) 3_655 .
Na1 P2 Mg1 114.37(9) 6_565 .
O21 P2 Na3 70.2(2) . .
O22 P2 Na3 138.9(2) . .
O23 P2 Na3 43.67(16) . .
O24 P2 Na3 107.38(19) . .
Mg5 P2 Na3 71.55(9) . .
Mg7 P2 Na3 128.30(10) 3_655 .
Na1 P2 Na3 158.72(12) 6_565 .
Mg1 P2 Na3 62.91(9) . .
P2 O21 Mg8 142.5(3) . 3_655
P2 O21 Mg7 82.4(2) . 3_655
Mg8 O21 Mg7 119.9(2) 3_655 3_655
P2 O21 Na6X 118.0(3) . .
Mg8 O21 Na6X 96.2(2) 3_655 .
Mg7 O21 Na6X 81.2(2) 3_655 .
P2 O21 Na3 81.7(2) . .
Mg8 O21 Na3 89.2(2) 3_655 .
Mg7 O21 Na3 147.5(2) 3_655 .
Na6X O21 Na3 81.5(2) . .
P2 O22 Mg7 106.0(2) . 3_655
P2 O22 Na 140.2(3) . 2_665
Mg7 O22 Na 110.2(2) 3_655 2_665
P2 O22 Mg 140.2(3) . 2_665
Mg7 O22 Mg 110.2(2) 3_655 2_665
Na O22 Mg 0.00(17) 2_665 2_665
P2 O22 Na1 95.7(2) . 6_565
Mg7 O22 Na1 102.0(2) 3_655 6_565
Na O22 Na1 92.39(19) 2_665 6_565
Mg O22 Na1 92.39(19) 2_665 6_565
P2 O23 Mg1 120.4(2) . .
P2 O23 Mg5 95.1(2) . .
Mg1 O23 Mg5 130.6(2) . .
P2 O23 Na3 109.0(2) . .
Mg1 O23 Na3 97.81(18) . .
Mg5 O23 Na3 101.70(19) . .
P2 O24 Mg2 134.3(3) . .
P2 O24 Mg5 95.2(2) . .
Mg2 O24 Mg5 116.2(2) . .
P2 O24 Na1 92.6(2) . 6_565
Mg2 O24 Na1 100.70(18) . 6_565
Mg5 O24 Na1 116.69(19) . 6_565
O31 P3 O32 107.3(2) 1_554 .
O31 P3 O33 117.5(2) 1_554 .
O32 P3 O33 102.2(2) . .
O31 P3 O34 110.4(2) 1_554 .
O32 P3 O34 111.8(2) . .
O33 P3 O34 107.3(2) . .
O31 P3 Mg6 131.21(17) 1_554 6_654
O32 P3 Mg6 50.77(17) . 6_654
O33 P3 Mg6 51.70(17) . 6_654
O34 P3 Mg6 118.17(17) . 6_654
O31 P3 Na2 150.29(18) 1_554 2_664
O32 P3 Na2 102.35(19) . 2_664
O33 P3 Na2 53.40(17) . 2_664
O34 P3 Na2 57.59(18) . 2_664
Mg6 P3 Na2 69.11(10) 6_654 2_664
O31 P3 Na5 52.59(18) 1_554 1_554
O32 P3 Na5 61.4(2) . 1_554
O33 P3 Na5 102.54(18) . 1_554
O34 P3 Na5 150.13(18) . 1_554
Mg6 P3 Na5 81.41(11) 6_654 1_554
Na2 P3 Na5 149.66(12) 2_664 1_554
O31 P3 Na4 46.63(17) 1_554 2_664
O32 P3 Na4 76.24(17) . 2_664
O33 P3 Na4 159.88(18) . 2_664
O34 P3 Na4 91.53(18) . 2_664
Mg6 P3 Na4 125.12(10) 6_654 2_664
Na2 P3 Na4 146.73(11) 2_664 2_664
Na5 P3 Na4 58.75(10) 1_554 2_664
O31 P3 Eu 87.72(16) 1_554 1_654
O32 P3 Eu 148.08(18) . 1_654
O33 P3 Eu 94.87(17) . 1_654
O34 P3 Eu 36.53(16) . 1_654
Mg6 P3 Eu 135.50(8) 6_654 1_654
Na2 P3 Eu 66.98(8) 2_664 1_654
Na5 P3 Eu 140.30(10) 1_554 1_654
Na4 P3 Eu 96.35(8) 2_664 1_654
P3 O31 Mg8 141.8(3) 1_556 .
P3 O31 Na4 108.6(2) 1_556 2_665
Mg8 O31 Na4 98.05(19) . 2_665
P3 O31 Na5 100.3(2) 1_556 .
Mg8 O31 Na5 112.1(2) . .
Na4 O31 Na5 77.23(16) 2_665 .
P3 O32 Mg4 148.8(3) . 6_554
P3 O32 Mg6 95.9(2) . 6_654
Mg4 O32 Mg6 107.8(2) 6_554 6_654
P3 O32 Na5 90.7(2) . 1_554
Mg4 O32 Na5 103.04(19) 6_554 1_554
Mg6 O32 Na5 102.90(19) 6_654 1_554
P3 O33 Mg3 156.8(3) . 1_654
P3 O33 Mg6 94.9(2) . 6_654
Mg3 O33 Mg6 107.7(2) 1_654 6_654
P3 O33 Na2 98.7(2) . 2_664
Mg3 O33 Na2 86.82(17) 1_654 2_664
Mg6 O33 Na2 90.43(18) 6_654 2_664
P3 O34 Mg 123.8(3) . .
P3 O34 Eu 121.3(2) . 1_654
Mg O34 Eu 113.71(18) . 1_654
P3 O34 Na2 93.9(2) . 2_664
Mg O34 Na2 94.86(18) . 2_664
Eu O34 Na2 91.80(16) 1_654 2_664
O41 P4 O42 112.8(4) . .
O41 P4 O43 105.0(3) . .
O42 P4 O43 114.1(3) . .
O41 P4 O44 113.4(3) . .
O42 P4 O44 104.4(3) . .
O43 P4 O44 107.2(3) . .
O41 P4 Mg 56.3(3) . .
O42 P4 Mg 138.4(2) . .
O43 P4 Mg 49.47(17) . .
O44 P4 Mg 116.8(2) . .
O41 P4 Mg7 138.7(2) . 6_654
O42 P4 Mg7 57.0(2) . 6_654
O43 P4 Mg7 115.69(18) . 6_654
O44 P4 Mg7 48.54(18) . 6_654
Mg P4 Mg7 159.24(10) . 6_654
O41 P4 Na2 119.5(3) . 2_664
O42 P4 Na2 127.8(3) . 2_664
O43 P4 Na2 51.21(17) . 2_664
O44 P4 Na2 56.2(2) . 2_664
Mg P4 Na2 75.84(11) . 2_664
Mg7 P4 Na2 83.41(10) 6_654 2_664
P4 O41 Mg4 132.5(3) . 6_554
P4 O41 Mg 90.6(3) . .
Mg4 O41 Mg 108.9(3) 6_554 .
P4 O41 Na1 125.5(3) . 5_545
Mg4 O41 Na1 96.4(2) 6_554 5_545
Mg O41 Na1 94.9(2) . 5_545
P4 O42 Mg5 134.4(3) . 2_664
P4 O42 Mg7 89.7(2) . 6_654
Mg5 O42 Mg7 128.0(3) 2_664 6_654
P4 O42 Na6X 113.1(3) . 8_554
Mg5 O42 Na6X 95.4(2) 2_664 8_554
Mg7 O42 Na6X 87.2(2) 6_654 8_554
P4 O43 Mg1 136.5(3) . 2_664
P4 O43 Mg 97.3(2) . .
Mg1 O43 Mg 110.7(2) 2_664 .
P4 O43 Na2 99.9(2) . 2_664
Mg1 O43 Na2 104.43(19) 2_664 2_664
Mg O43 Na2 104.2(2) . 2_664
P4 O44 Mg6 134.8(3) . 6_654
P4 O44 Mg7 98.2(2) . 6_654
Mg6 O44 Mg7 118.8(2) 6_654 6_654
P4 O44 Na2 94.3(2) . 2_664
Mg6 O44 Na2 94.1(2) 6_654 2_664
Mg7 O44 Na2 113.0(2) 6_654 2_664
O51 P5 O52 113.0(3) . .
O51 P5 O53 109.8(2) . 1_455
O52 P5 O53 108.0(2) . 1_455
O51 P5 O53 109.8(2) . 3_655
O52 P5 O53 108.0(2) . 3_655
O53 P5 O53 108.2(3) 1_455 3_655
O51 P5 Mg8 71.50(12) . 3_655
O52 P5 Mg8 122.16(6) . 3_655
O53 P5 Mg8 125.04(18) 1_455 3_655
O53 P5 Mg8 38.36(16) 3_655 3_655
O51 P5 Mg8 71.50(12) . 1_455
O52 P5 Mg8 122.16(6) . 1_455
O53 P5 Mg8 38.36(16) 1_455 1_455
O53 P5 Mg8 125.04(18) 3_655 1_455
Mg8 P5 Mg8 113.89(10) 3_655 1_455
O51 P5 Mg3 79.1(2) . .
O52 P5 Mg3 33.8(2) . .
O53 P5 Mg3 122.26(17) 1_455 .
O53 P5 Mg3 122.26(17) 3_655 .
Mg8 P5 Mg3 112.08(6) 3_655 .
Mg8 P5 Mg3 112.08(6) 1_455 .
O51 P5 Na6X 119.7(3) . .
O52 P5 Na6X 126.9(3) . .
O53 P5 Na6X 60.4(2) 1_455 .
O53 P5 Na6X 48.2(2) 3_655 .
Mg8 P5 Na6X 71.69(15) 3_655 .
Mg8 P5 Na6X 82.15(15) 1_455 .
Mg3 P5 Na6X 160.07(16) . .
O51 P5 Na6X 119.7(3) . 3
O52 P5 Na6X 126.9(3) . 3
O53 P5 Na6X 48.2(2) 1_455 3
O53 P5 Na6X 60.4(2) 3_655 3
Mg8 P5 Na6X 82.15(15) 3_655 3
Mg8 P5 Na6X 71.69(15) 1_455 3
Mg3 P5 Na6X 160.07(16) . 3
Na6X P5 Na6X 12.2(3) . 3
P5 O51 Eu 167.5(3) . .
P5 O52 Mg3 120.9(3) . .
P5 O52 Mg2 142.5(4) . 5_445
Mg3 O52 Mg2 96.7(2) . 5_445
P5 O53 Mg8 113.6(2) 1_655 .
P5 O53 Mg5 126.2(2) 1_655 5_545
Mg8 O53 Mg5 97.53(19) . 5_545
P5 O53 Na6X 102.8(3) 1_655 3_655
Mg8 O53 Na6X 108.3(3) . 3_655
Mg5 O53 Na6X 107.6(3) 5_545 3_655
P5 O53 Na6X 89.8(2) 1_655 1_655
Mg8 O53 Na6X 115.3(2) . 1_655
Mg5 O53 Na6X 115.8(2) 5_545 1_655
Na6X O53 Na6X 13.0(3) 3_655 1_655
O61 P6 O62 111.4(2) . 3_655
O61 P6 O62 111.4(2) . .
O62 P6 O62 108.7(4) 3_655 .
O61 P6 O63 111.3(4) . .
O62 P6 O63 106.9(2) 3_655 .
O62 P6 O63 106.9(2) . .
O61 P6 Mg8 111.09(9) . .
O62 P6 Mg8 42.26(19) 3_655 .
O62 P6 Mg8 135.7(2) . .
O63 P6 Mg8 68.02(8) . .
O61 P6 Mg8 111.09(9) . 3_655
O62 P6 Mg8 135.7(2) 3_655 3_655
O62 P6 Mg8 42.26(19) . 3_655
O63 P6 Mg8 68.02(8) . 3_655
Mg8 P6 Mg8 127.20(11) . 3_655
O61 P6 Na5 158.6(3) . .
O62 P6 Na5 59.62(19) 3_655 .
O62 P6 Na5 59.62(18) . .
O63 P6 Na5 90.1(3) . .
Mg8 P6 Na5 76.13(6) . .
Mg8 P6 Na5 76.13(6) 3_655 .
P6 O61 Mg7 129.03(15) . 3_655
P6 O61 Mg7 129.03(15) . .
Mg7 O61 Mg7 101.6(3) 3_655 .
P6 O62 Mg5 147.1(3) . 7_545
P6 O62 Mg8 108.3(3) . 3_655
Mg5 O62 Mg8 99.1(2) 7_545 3_655
P6 O62 Na5 93.4(2) . .
Mg5 O62 Na5 98.66(18) 7_545 .
Mg8 O62 Na5 101.6(2) 3_655 .
P6 O63 Mg2 144.9(4) . .
P6 O63 Na4 126.1(4) . 2_665
Mg2 O63 Na4 89.0(3) . 2_665
P6 O63 Mg8 81.04(14) . 3_655
Mg2 O63 Mg8 105.93(13) . 3_655
Na4 O63 Mg8 83.39(16) 2_665 3_655
P6 O63 Mg8 81.04(14) . .
Mg2 O63 Mg8 105.93(13) . .
Na4 O63 Mg8 83.39(16) 2_665 .
Mg8 O63 Mg8 145.2(3) 3_655 .
P7X P7X O73X 103.7(4) 3_755 .
P7X P7X O72X 89.3(5) 3_755 3_655
O73X P7X O72X 125.1(6) . 3_655
P7X P7X O72X 69.7(4) 3_755 1_655
O73X P7X O72X 128.3(6) . 1_655
O72X P7X O72X 19.6(9) 3_655 1_655
P7X P7X O71 79.76(10) 3_755 1_655
O73X P7X O71 117.5(5) . 1_655
O72X P7X O71 117.2(5) 3_655 1_655
O72X P7X O71 111.7(4) 1_655 1_655
P7X P7X O74X 162.9(4) 3_755 .
O73X P7X O74X 61.4(5) . .
O72X P7X O74X 92.9(6) 3_655 .
O72X P7X O74X 111.7(5) 1_655 .
O71 P7X O74X 113.9(3) 1_655 .
P7X P7X O73X 56.4(3) 3_755 3_755
O73X P7X O73X 47.3(7) . 3_755
O72X P7X O73X 119.0(6) 3_655 3_755
O72X P7X O73X 105.6(5) 1_655 3_755
O71 P7X O73X 105.1(4) 1_655 3_755
O74X P7X O73X 108.2(5) . 3_755
P7X P7X O74X 12.7(3) 3_755 3_755
O73X P7X O74X 92.5(5) . 3_755
O72X P7X O74X 91.0(5) 3_655 3_755
O72X P7X O74X 71.8(5) 1_655 3_755
O71 P7X O74X 90.1(3) 1_655 3_755
O74X P7X O74X 150.2(6) . 3_755
O73X P7X O74X 45.6(4) 3_755 3_755
P7X P7X Mg6 136.28(8) 3_755 .
O73X P7X Mg6 78.8(4) . .
O72X P7X Mg6 57.6(5) 3_655 .
O72X P7X Mg6 75.0(4) 1_655 .
O71 P7X Mg6 138.55(18) 1_655 .
O74X P7X Mg6 37.5(3) . .
O73X P7X Mg6 112.3(3) 3_755 .
O74X P7X Mg6 128.9(3) 3_755 .
P7X P7X Na 138.62(7) 3_755 4_565
O73X P7X Na 44.4(4) . 4_565
O72X P7X Na 128.9(5) 3_655 4_565
O72X P7X Na 147.3(4) 1_655 4_565
O71 P7X Na 92.84(18) 1_655 4_565
O74X P7X Na 36.0(3) . 4_565
O73X P7X Na 87.4(4) 3_755 4_565
O74X P7X Na 131.6(3) 3_755 4_565
Mg6 P7X Na 72.31(10) . 4_565
P7X P7X Mg 138.62(7) 3_755 4_565
O73X P7X Mg 44.4(4) . 4_565
O72X P7X Mg 128.9(5) 3_655 4_565
O72X P7X Mg 147.3(4) 1_655 4_565
O71 P7X Mg 92.84(18) 1_655 4_565
O74X P7X Mg 36.0(3) . 4_565
O73X P7X Mg 87.4(4) 3_755 4_565
O74X P7X Mg 131.6(3) 3_755 4_565
Mg6 P7X Mg 72.31(10) . 4_565
Na P7X Mg 0.00(11) 4_565 4_565
P7X P7X Mg1 84.98(4) 3_755 1_655
O73X P7X Mg1 82.4(4) . 1_655
O72X P7X Mg1 152.4(4) 3_655 1_655
O72X P7X Mg1 143.3(4) 1_655 1_655
O71 P7X Mg1 35.1(2) 1_655 1_655
O74X P7X Mg1 100.4(3) . 1_655
O73X P7X Mg1 79.7(3) 3_755 1_655
O74X P7X Mg1 89.3(2) 3_755 1_655
Mg6 P7X Mg1 137.64(10) . 1_655
Na P7X Mg1 67.72(8) 4_565 1_655
Mg P7X Mg1 67.72(8) 4_565 1_655
P7X O71 P7X 20.5(2) 1_455 3_655
P7X O71 Mg1 119.5(3) 1_455 .
P7X O71 Mg1 119.5(3) 3_655 .
P7X O71 Na6X 112.3(3) 1_455 3
P7X O71 Na6X 115.4(4) 3_655 3
Mg1 O71 Na6X 125.1(3) . 3
P7X O71 Na6X 115.4(4) 1_455 .
P7X O71 Na6X 112.3(3) 3_655 .
Mg1 O71 Na6X 125.1(3) . .
Na6X O71 Na6X 15.8(4) 3 .
O72X O72X P7X 90.7(5) 3 3_655
O72X O72X P7X 69.7(4) 3 1_455
P7X O72X P7X 21.0(2) 3_655 1_455
O72X O72X Mg4 83.2(3) 3 .
P7X O72X Mg4 173.8(8) 3_655 .
P7X O72X Mg4 152.8(7) 1_455 .
O72X O72X Mg6 149.5(2) 3 3_655
P7X O72X Mg6 93.2(5) 3_655 3_655
P7X O72X Mg6 111.2(5) 1_455 3_655
Mg4 O72X Mg6 92.7(3) . 3_655
O73X O73X P7X 76.3(4) 3_755 .
O73X O73X O74X 141.3(5) 3_755 .
P7X O73X O74X 66.1(5) . .
O73X O73X P7X 56.4(3) 3_755 3_755
P7X O73X P7X 19.9(2) . 3_755
O74X O73X P7X 85.7(6) . 3_755
O73X O73X Na 149.3(2) 3_755 4_565
P7X O73X Na 110.9(5) . 4_565
O74X O73X Na 59.7(4) . 4_565
P7X O73X Na 127.3(5) 3_755 4_565
O73X O73X Mg 149.3(2) 3_755 4_565
P7X O73X Mg 110.9(5) . 4_565
O74X O73X Mg 59.7(4) . 4_565
P7X O73X Mg 127.3(5) 3_755 4_565
Na O73X Mg 0.00(16) 4_565 4_565
O73X O73X Eu 76.26(19) 3_755 2_664
P7X O73X Eu 136.6(5) . 2_664
O74X O73X Eu 126.6(6) . 2_664
P7X O73X Eu 122.7(4) 3_755 2_664
Na O73X Eu 110.0(3) 4_565 2_664
Mg O73X Eu 110.0(3) 4_565 2_664
O73X O74X P7X 52.5(4) . .
O73X O74X O83X 122.7(7) . .
P7X O74X O83X 174.6(7) . .
O73X O74X Mg6 119.7(6) . .
P7X O74X Mg6 113.5(5) . .
O83X O74X Mg6 66.0(4) . .
O73X O74X Na 79.8(5) . 4_565
P7X O74X Na 116.6(5) . 4_565
O83X O74X Na 62.3(4) . 4_565
Mg6 O74X Na 126.6(4) . 4_565
O73X O74X Mg 79.8(5) . 4_565
P7X O74X Mg 116.6(5) . 4_565
O83X O74X Mg 62.3(4) . 4_565
Mg6 O74X Mg 126.6(4) . 4_565
Na O74X Mg 0.0(2) 4_565 4_565
O73X O74X P7X 48.7(4) . 3_755
P7X O74X P7X 4.45(10) . 3_755
O83X O74X P7X 170.2(6) . 3_755
Mg6 O74X P7X 112.6(4) . 3_755
Na O74X P7X 115.9(4) 4_565 3_755
Mg O74X P7X 115.9(4) 4_565 3_755
P8X P8X O82X 104.4(4) 3_655 3_655
P8X P8X O84X 97.5(5) 3_655 .
O82X P8X O84X 122.6(6) 3_655 .
P8X P8X O84X 68.9(5) 3_655 3_655
O82X P8X O84X 128.9(6) 3_655 3_655
O84X P8X O84X 28.5(9) . 3_655
P8X P8X O81 83.2(3) 3_655 .
O82X P8X O81 116.8(5) 3_655 .
O84X P8X O81 118.0(6) . .
O84X P8X O81 112.7(6) 3_655 .
P8X P8X O82X 62.4(4) 3_655 .
O82X P8X O82X 42.0(6) 3_655 .
O84X P8X O82X 125.7(6) . .
O84X P8X O82X 109.0(6) 3_655 .
O81 P8X O82X 109.3(5) . .
P8X P8X O83X 171.0(3) 3_655 3_655
O82X P8X O83X 69.0(5) 3_655 3_655
O84X P8X O83X 81.8(6) . 3_655
O84X P8X O83X 110.0(6) 3_655 3_655
O81 P8X O83X 105.1(5) . 3_655
O82X P8X O83X 110.7(5) . 3_655
P8X P8X O83X 7.3(3) 3_655 .
O82X P8X O83X 99.0(5) 3_655 .
O84X P8X O83X 96.7(6) . .
O84X P8X O83X 68.4(6) 3_655 .
O81 P8X O83X 90.0(4) . .
O82X P8X O83X 57.1(4) . .
O83X P8X O83X 163.7(6) 3_655 .
P8X P8X Na 146.32(11) 3_655 2_665
O82X P8X Na 106.1(5) 3_655 2_665
O84X P8X Na 53.6(5) . 2_665
O84X P8X Na 80.9(4) 3_655 2_665
O81 P8X Na 95.4(3) . 2_665
O82X P8X Na 146.0(4) . 2_665
O83X P8X Na 37.9(3) 3_655 2_665
O83X P8X Na 148.5(3) . 2_665
P8X P8X Mg 146.32(11) 3_655 2_665
O82X P8X Mg 106.1(5) 3_655 2_665
O84X P8X Mg 53.6(5) . 2_665
O84X P8X Mg 80.9(4) 3_655 2_665
O81 P8X Mg 95.4(3) . 2_665
O82X P8X Mg 146.0(4) . 2_665
O83X P8X Mg 37.9(3) 3_655 2_665
O83X P8X Mg 148.5(3) . 2_665
Na P8X Mg 0.00(11) 2_665 2_665
P8X P8X Mg6 144.35(11) 3_655 3_655
O82X P8X Mg6 43.6(4) 3_655 3_655
O84X P8X Mg6 112.9(5) . 3_655
O84X P8X Mg6 139.3(6) 3_655 3_655
O81 P8X Mg6 97.6(3) . 3_655
O82X P8X Mg6 84.2(4) . 3_655
O83X P8X Mg6 32.6(3) 3_655 3_655
O83X P8X Mg6 140.7(3) . 3_655
Na P8X Mg6 69.30(19) 2_665 3_655
Mg P8X Mg6 69.30(19) 2_665 3_655
P8X P8X Na 30.16(9) 3_655 4_565
O82X P8X Na 130.9(5) 3_655 4_565
O84X P8X Na 70.9(5) . 4_565
O84X P8X Na 43.5(5) 3_655 4_565
O81 P8X Na 83.9(3) . 4_565
O82X P8X Na 90.1(4) . 4_565
O83X P8X Na 152.2(3) 3_655 4_565
O83X P8X Na 33.6(3) . 4_565
Na P8X Na 116.16(14) 2_665 4_565
Mg P8X Na 116.16(14) 2_665 4_565
Mg6 P8X Na 174.26(18) 3_655 4_565
P8X O81 P8X 13.6(6) . 3_655
P8X O81 Mg7 123.9(3) . 3_655
P8X O81 Mg7 137.2(4) 3_655 3_655
P8X O81 Mg7 137.2(4) . .
P8X O81 Mg7 123.9(3) 3_655 .
Mg7 O81 Mg7 96.9(4) 3_655 .
P8X O81 Na1 100.0(4) . 6_565
P8X O81 Na1 100.0(4) 3_655 6_565
Mg7 O81 Na1 90.9(2) 3_655 6_565
Mg7 O81 Na1 90.9(2) . 6_565
O82X O82X P8X 75.6(4) 3_655 3_655
O82X O82X P8X 62.4(4) 3_655 .
P8X O82X P8X 13.1(6) 3_655 .
O82X O82X O83X 134.8(4) 3_655 .
P8X O82X O83X 59.6(5) 3_655 .
P8X O82X O83X 72.7(5) . .
O82X O82X Mg3 74.9(2) 3_655 6_554
P8X O82X Mg3 145.1(6) 3_655 6_554
P8X O82X Mg3 133.6(5) . 6_554
O83X O82X Mg3 142.9(5) . 6_554
O82X O82X Mg6 160.6(2) 3_655 .
P8X O82X Mg6 112.2(5) 3_655 .
P8X O82X Mg6 124.6(5) . .
O83X O82X Mg6 57.9(4) . .
Mg3 O82X Mg6 101.7(3) 6_554 .
O82X O82X Na2 79.39(16) 3_655 5_545
P8X O82X Na2 111.5(4) 3_655 5_545
P8X O82X Na2 107.0(4) . 5_545
O83X O82X Na2 121.0(5) . 5_545
Mg3 O82X Na2 80.5(3) 6_554 5_545
Mg6 O82X Na2 81.2(2) . 5_545
P8X O83X O82X 51.4(4) 3_655 .
P8X O83X O74X 149.1(6) 3_655 .
O82X O83X O74X 136.5(6) . .
P8X O83X P8X 1.68(10) 3_655 .
O82X O83X P8X 50.2(3) . .
O74X O83X P8X 150.7(6) . .
P8X O83X Na 112.9(5) 3_655 4_565
O82X O83X Na 161.0(6) . 4_565
O74X O83X Na 62.4(4) . 4_565
P8X O83X Na 113.9(4) . 4_565
P8X O83X Mg 112.9(5) 3_655 4_565
O82X O83X Mg 161.0(6) . 4_565
O74X O83X Mg 62.4(4) . 4_565
P8X O83X Mg 113.9(4) . 4_565
Na O83X Mg 0.00(15) 4_565 4_565
P8X O83X Mg6 123.2(4) 3_655 .
O82X O83X Mg6 78.1(4) . .
O74X O83X Mg6 59.7(4) . .
P8X O83X Mg6 122.8(4) . .
Na O83X Mg6 120.6(4) 4_565 .
Mg O83X Mg6 120.6(4) 4_565 .
O84X O84X P8X 82.5(5) 3_655 .
O84X O84X P8X 68.9(5) 3_655 3_655
P8X O84X P8X 13.6(6) . 3_655
O84X O84X Na 161.3(2) 3_655 2_665
P8X O84X Na 97.6(7) . 2_665
P8X O84X Na 110.5(7) 3_655 2_665
O84X O84X Mg 161.3(2) 3_655 2_665
P8X O84X Mg 97.6(7) . 2_665
P8X O84X Mg 110.5(7) 3_655 2_665
Na O84X Mg 0.00(5) 2_665 2_665
O84X O84X Mg4 81.5(2) 3_655 5
P8X O84X Mg4 157.8(6) . 5
P8X O84X Mg4 146.7(6) 3_655 5
Na O84X Mg4 92.7(3) 2_665 5
Mg O84X Mg4 92.7(3) 2_665 5
O84X O84X Na4 82.2(2) 3_655 .
P8X O84X Na4 99.4(5) . .
P8X O84X Na4 97.0(5) 3_655 .
Na O84X Na4 116.0(3) 2_665 .
Mg O84X Na4 116.0(3) 2_665 .
Mg4 O84X Na4 93.6(4) 5 .
O43 Mg1 O43 84.6(3) 4_465 2_665
O43 Mg1 O23 151.9(2) 4_465 .
O43 Mg1 O23 87.77(17) 2_665 .
O43 Mg1 O23 87.77(16) 4_465 3
O43 Mg1 O23 151.9(2) 2_665 3
O23 Mg1 O23 86.3(2) . 3
O43 Mg1 O71 108.4(2) 4_465 .
O43 Mg1 O71 108.4(2) 2_665 .
O23 Mg1 O71 99.69(19) . .
O23 Mg1 O71 99.69(19) 3 .
O43 Mg1 P2 80.30(13) 4_465 3
O43 Mg1 P2 164.66(15) 2_665 3
O23 Mg1 P2 104.40(15) . 3
O23 Mg1 P2 25.44(11) 3 3
O71 Mg1 P2 79.12(11) . 3
O43 Mg1 P2 164.66(15) 4_465 .
O43 Mg1 P2 80.30(13) 2_665 .
O23 Mg1 P2 25.44(11) . .
O23 Mg1 P2 104.40(15) 3 .
O71 Mg1 P2 79.12(11) . .
P2 Mg1 P2 114.65(11) 3 .
O43 Mg1 P7X 86.92(15) 4_465 1_455
O43 Mg1 P7X 93.67(16) 2_665 1_455
O23 Mg1 P7X 120.63(15) . 1_455
O23 Mg1 P7X 112.94(14) 3 1_455
O71 Mg1 P7X 25.36(17) . 1_455
P2 Mg1 P7X 88.16(8) 3 1_455
P2 Mg1 P7X 96.61(8) . 1_455
O43 Mg1 P7X 93.67(16) 4_465 3_655
O43 Mg1 P7X 86.92(15) 2_665 3_655
O23 Mg1 P7X 112.94(14) . 3_655
O23 Mg1 P7X 120.63(15) 3 3_655
O71 Mg1 P7X 25.36(17) . 3_655
P2 Mg1 P7X 96.61(8) 3 3_655
P2 Mg1 P7X 88.16(7) . 3_655
P7X Mg1 P7X 10.03(9) 1_455 3_655
O43 Mg1 Na3 131.66(14) 4_465 .
O43 Mg1 Na3 131.66(15) 2_665 .
O23 Mg1 Na3 44.62(12) . .
O23 Mg1 Na3 44.62(12) 3 .
O71 Mg1 Na3 90.7(2) . .
P2 Mg1 Na3 59.78(6) 3 .
P2 Mg1 Na3 59.78(6) . .
P7X Mg1 Na3 115.52(12) 1_455 .
P7X Mg1 Na3 115.52(12) 3_655 .
O43 Mg1 Na 35.77(13) 4_465 4_465
O43 Mg1 Na 100.56(16) 2_665 4_465
O23 Mg1 Na 170.28(16) . 4_465
O23 Mg1 Na 88.53(13) 3 4_465
O71 Mg1 Na 73.05(13) . 4_465
P2 Mg1 Na 68.28(7) 3 4_465
P2 Mg1 Na 150.96(10) . 4_465
P7X Mg1 Na 54.37(7) 1_455 4_465
P7X Mg1 Na 63.04(8) 3_655 4_465
Na3 Mg1 Na 127.66(7) . 4_465
O43 Mg1 Mg 35.77(13) 4_465 4_465
O43 Mg1 Mg 100.56(16) 2_665 4_465
O23 Mg1 Mg 170.28(16) . 4_465
O23 Mg1 Mg 88.53(13) 3 4_465
O71 Mg1 Mg 73.05(13) . 4_465
P2 Mg1 Mg 68.28(7) 3 4_465
P2 Mg1 Mg 150.96(10) . 4_465
P7X Mg1 Mg 54.37(7) 1_455 4_465
P7X Mg1 Mg 63.04(8) 3_655 4_465
Na3 Mg1 Mg 127.66(7) . 4_465
Na Mg1 Mg 0.00(10) 4_465 4_465
O63 Mg2 O52 158.7(3) . 5
O63 Mg2 O24 101.2(2) . .
O52 Mg2 O24 94.12(18) 5 .
O63 Mg2 O24 101.2(2) . 3_655
O52 Mg2 O24 94.12(18) 5 3_655
O24 Mg2 O24 87.5(2) . 3_655
O63 Mg2 O12 87.4(2) . 3_655
O52 Mg2 O12 75.98(17) 5 3_655
O24 Mg2 O12 97.30(16) . 3_655
O24 Mg2 O12 169.2(2) 3_655 3_655
O63 Mg2 O12 87.4(2) . .
O52 Mg2 O12 75.98(17) 5 .
O24 Mg2 O12 169.2(2) . .
O24 Mg2 O12 97.30(16) 3_655 .
O12 Mg2 O12 76.4(2) 3_655 .
O63 Mg2 Mg3 117.4(2) . 5
O52 Mg2 Mg3 41.24(16) 5 5
O24 Mg2 Mg3 121.85(14) . 5
O24 Mg2 Mg3 121.85(14) 3_655 5
O12 Mg2 Mg3 47.53(12) 3_655 5
O12 Mg2 Mg3 47.53(12) . 5
O63 Mg2 Na4 52.5(2) . 2_665
O52 Mg2 Na4 106.13(19) 5 2_665
O24 Mg2 Na4 132.09(13) . 2_665
O24 Mg2 Na4 132.09(13) 3_655 2_665
O12 Mg2 Na4 49.39(11) 3_655 2_665
O12 Mg2 Na4 49.39(11) . 2_665
Mg3 Mg2 Na4 64.89(10) 5 2_665
O63 Mg2 Na1 97.1(2) . 6_565
O52 Mg2 Na1 104.26(19) 5 6_565
O24 Mg2 Na1 44.43(12) . 6_565
O24 Mg2 Na1 44.43(12) 3_655 6_565
O12 Mg2 Na1 141.66(11) 3_655 6_565
O12 Mg2 Na1 141.66(11) . 6_565
Mg3 Mg2 Na1 145.50(11) 5 6_565
Na4 Mg2 Na1 149.61(12) 2_665 6_565
O63 Mg2 Mg5 126.52(10) . .
O52 Mg2 Mg5 63.56(10) 5 .
O24 Mg2 Mg5 32.85(12) . .
O24 Mg2 Mg5 101.02(15) 3_655 .
O12 Mg2 Mg5 78.59(11) 3_655 .
O12 Mg2 Mg5 136.38(14) . .
Mg3 Mg2 Mg5 89.56(7) 5 .
Na4 Mg2 Mg5 126.89(6) 2_665 .
Na1 Mg2 Mg5 68.22(7) 6_565 .
O63 Mg2 Mg5 126.52(10) . 3_655
O52 Mg2 Mg5 63.56(10) 5 3_655
O24 Mg2 Mg5 101.02(15) . 3_655
O24 Mg2 Mg5 32.85(12) 3_655 3_655
O12 Mg2 Mg5 136.38(14) 3_655 3_655
O12 Mg2 Mg5 78.59(11) . 3_655
Mg3 Mg2 Mg5 89.56(7) 5 3_655
Na4 Mg2 Mg5 126.89(6) 2_665 3_655
Na1 Mg2 Mg5 68.22(7) 6_565 3_655
Mg5 Mg2 Mg5 96.39(10) . 3_655
O52 Mg3 O82X 161.7(2) . 8_455
O52 Mg3 O82X 161.7(2) . 6
O82X Mg3 O82X 30.3(4) 8_455 6
O52 Mg3 O33 99.63(17) . 3_656
O82X Mg3 O33 75.6(3) 8_455 3_656
O82X Mg3 O33 98.6(3) 6 3_656
O52 Mg3 O33 99.63(17) . 1_456
O82X Mg3 O33 98.6(3) 8_455 1_456
O82X Mg3 O33 75.6(3) 6 1_456
O33 Mg3 O33 99.4(3) 3_656 1_456
O52 Mg3 O12 77.19(17) . 7_545
O82X Mg3 O12 104.1(3) 8_455 7_545
O82X Mg3 O12 85.2(3) 6 7_545
O33 Mg3 O12 168.90(17) 3_656 7_545
O33 Mg3 O12 91.59(16) 1_456 7_545
O52 Mg3 O12 77.19(17) . 5_445
O82X Mg3 O12 85.2(2) 8_455 5_445
O82X Mg3 O12 104.1(3) 6 5_445
O33 Mg3 O12 91.59(16) 3_656 5_445
O33 Mg3 O12 168.90(18) 1_456 5_445
O12 Mg3 O12 77.3(2) 7_545 5_445
O52 Mg3 Mg2 42.10(16) . 5_445
O82X Mg3 Mg2 126.0(2) 8_455 5_445
O82X Mg3 Mg2 126.0(2) 6 5_445
O33 Mg3 Mg2 122.87(14) 3_656 5_445
O33 Mg3 Mg2 122.87(14) 1_456 5_445
O12 Mg3 Mg2 48.21(12) 7_545 5_445
O12 Mg3 Mg2 48.21(12) 5_445 5_445
O52 Mg3 P5 25.31(15) . .
O82X Mg3 P5 158.9(2) 8_455 .
O82X Mg3 P5 158.9(2) 6 .
O33 Mg3 P5 83.35(14) 3_656 .
O33 Mg3 P5 83.35(14) 1_456 .
O12 Mg3 P5 96.87(13) 7_545 .
O12 Mg3 P5 96.87(13) 5_445 .
Mg2 Mg3 P5 67.41(8) 5_445 .
O52 Mg3 Na2 130.23(19) . 2_565
O82X Mg3 Na2 61.3(2) 8_455 2_565
O82X Mg3 Na2 61.3(2) 6 2_565
O33 Mg3 Na2 54.21(13) 3_656 2_565
O33 Mg3 Na2 54.21(13) 1_456 2_565
O12 Mg3 Na2 135.62(12) 7_545 2_565
O12 Mg3 Na2 135.62(12) 5_445 2_565
Mg2 Mg3 Na2 172.33(13) 5_445 2_565
P5 Mg3 Na2 104.92(11) . 2_565
O52 Mg3 Na4 103.33(18) . 6
O82X Mg3 Na4 67.1(2) 8_455 6
O82X Mg3 Na4 67.1(2) 6 6
O33 Mg3 Na4 124.69(13) 3_656 6
O33 Mg3 Na4 124.69(14) 1_456 6
O12 Mg3 Na4 47.37(11) 7_545 6
O12 Mg3 Na4 47.37(11) 5_445 6
Mg2 Mg3 Na4 61.23(10) 5_445 6
P5 Mg3 Na4 128.64(12) . 6
Na2 Mg3 Na4 126.44(13) 2_565 6
O52 Mg3 Mg6 125.09(6) . 8_455
O82X Mg3 Mg6 42.7(2) 8_455 8_455
O82X Mg3 Mg6 71.8(2) 6 8_455
O33 Mg3 Mg6 37.63(13) 3_656 8_455
O33 Mg3 Mg6 116.20(16) 1_456 8_455
O12 Mg3 Mg6 136.67(14) 7_545 8_455
O12 Mg3 Mg6 73.57(12) 5_445 8_455
Mg2 Mg3 Mg6 120.76(6) 5_445 8_455
P5 Mg3 Mg6 117.75(6) . 8_455
Na2 Mg3 Mg6 62.10(6) 2_565 8_455
Na4 Mg3 Mg6 89.47(7) 6 8_455
O32 Mg4 O32 93.6(3) 6 8_455
O32 Mg4 O41 173.9(3) 6 8_455
O32 Mg4 O41 88.0(2) 8_455 8_455
O32 Mg4 O41 88.0(2) 6 6
O32 Mg4 O41 173.9(3) 8_455 6
O41 Mg4 O41 89.7(3) 8_455 6
O32 Mg4 O72X 93.3(3) 6 .
O32 Mg4 O72X 83.4(3) 8_455 .
O41 Mg4 O72X 92.7(3) 8_455 .
O41 Mg4 O72X 102.3(4) 6 .
O32 Mg4 O72X 83.4(3) 6 3
O32 Mg4 O72X 93.3(3) 8_455 3
O41 Mg4 O72X 102.3(4) 8_455 3
O41 Mg4 O72X 92.7(3) 6 3
O72X Mg4 O72X 13.6(6) . 3
O32 Mg4 O84X 87.9(3) 6 5_445
O32 Mg4 O84X 100.4(3) 8_455 5_445
O41 Mg4 O84X 86.0(3) 8_455 5_445
O41 Mg4 O84X 73.8(4) 6 5_445
O72X Mg4 O84X 175.9(4) . 5_445
O72X Mg4 O84X 164.2(4) 3 5_445
O32 Mg4 O84X 100.4(3) 6 7_545
O32 Mg4 O84X 87.9(3) 8_455 7_545
O41 Mg4 O84X 73.8(4) 8_455 7_545
O41 Mg4 O84X 86.0(3) 6 7_545
O72X Mg4 O84X 164.2(4) . 7_545
O72X Mg4 O84X 175.9(4) 3 7_545
O84X Mg4 O84X 17.1(5) 5_445 7_545
O32 Mg4 Na1 129.40(15) 6 2_565
O32 Mg4 Na1 129.40(15) 8_455 2_565
O41 Mg4 Na1 46.48(16) 8_455 2_565
O41 Mg4 Na1 46.48(15) 6 2_565
O72X Mg4 Na1 114.2(3) . 2_565
O72X Mg4 Na1 114.2(3) 3 2_565
O84X Mg4 Na1 62.2(3) 5_445 2_565
O84X Mg4 Na1 62.2(3) 7_545 2_565
O32 Mg4 Mg6 104.25(17) 6 3_655
O32 Mg4 Mg6 37.94(13) 8_455 3_655
O41 Mg4 Mg6 80.60(15) 8_455 3_655
O41 Mg4 Mg6 147.0(2) 6 3_655
O72X Mg4 Mg6 47.3(3) . 3_655
O72X Mg4 Mg6 59.3(3) 3 3_655
O84X Mg4 Mg6 136.1(3) 5_445 3_655
O84X Mg4 Mg6 120.6(2) 7_545 3_655
Na1 Mg4 Mg6 125.84(8) 2_565 3_655
O32 Mg4 Mg6 37.94(13) 6 1_455
O32 Mg4 Mg6 104.25(17) 8_455 1_455
O41 Mg4 Mg6 147.0(2) 8_455 1_455
O41 Mg4 Mg6 80.60(15) 6 1_455
O72X Mg4 Mg6 59.3(3) . 1_455
O72X Mg4 Mg6 47.3(3) 3 1_455
O84X Mg4 Mg6 120.6(2) 5_445 1_455
O84X Mg4 Mg6 136.1(3) 7_545 1_455
Na1 Mg4 Mg6 125.84(8) 2_565 1_455
Mg6 Mg4 Mg6 90.43(13) 3_655 1_455
O32 Mg4 Mg 69.03(15) 6 6
O32 Mg4 Mg 137.19(18) 8_455 6
O41 Mg4 Mg 105.90(18) 8_455 6
O41 Mg4 Mg 38.5(2) 6 6
O72X Mg4 Mg 134.3(3) . 6
O72X Mg4 Mg 121.4(3) 3 6
O84X Mg4 Mg 42.8(3) 5_445 6
O84X Mg4 Mg 59.3(2) 7_545 6
Na1 Mg4 Mg 61.29(7) 2_565 6
Mg6 Mg4 Mg 172.57(11) 3_655 6
Mg6 Mg4 Mg 85.92(8) 1_455 6
O62 Mg5 O11 87.76(18) 7 3_655
O62 Mg5 O53 81.06(19) 7 5_455
O11 Mg5 O53 105.76(18) 3_655 5_455
O62 Mg5 O42 85.5(2) 7 2_665
O11 Mg5 O42 166.0(2) 3_655 2_665
O53 Mg5 O42 85.25(19) 5_455 2_665
O62 Mg5 O24 175.25(19) 7 .
O11 Mg5 O24 87.54(16) 3_655 .
O53 Mg5 O24 100.83(18) 5_455 .
O42 Mg5 O24 99.0(2) 2_665 .
O62 Mg5 O23 112.0(2) 7 .
O11 Mg5 O23 85.03(16) 3_655 .
O53 Mg5 O23 163.76(18) 5_455 .
O42 Mg5 O23 86.18(18) 2_665 .
O24 Mg5 O23 66.96(16) . .
O62 Mg5 P2 145.22(17) 7 .
O11 Mg5 P2 86.47(12) 3_655 .
O53 Mg5 P2 133.40(14) 5_455 .
O42 Mg5 P2 92.13(17) 2_665 .
O24 Mg5 P2 33.66(11) . .
O23 Mg5 P2 33.33(11) . .
O62 Mg5 Mg8 41.37(15) 7 5_455
O11 Mg5 Mg8 92.84(13) 3_655 5_455
O53 Mg5 Mg8 40.49(12) 5_455 5_455
O42 Mg5 Mg8 90.15(16) 2_665 5_455
O24 Mg5 Mg8 139.60(14) . 5_455
O23 Mg5 Mg8 153.34(13) . 5_455
P2 Mg5 Mg8 173.22(9) . 5_455
O62 Mg5 Na3 92.31(16) 7 .
O11 Mg5 Na3 47.56(13) 3_655 .
O53 Mg5 Na3 153.02(16) 5_455 .
O42 Mg5 Na3 120.49(18) 2_665 .
O24 Mg5 Na3 84.05(14) . .
O23 Mg5 Na3 40.43(13) . .
P2 Mg5 Na3 59.32(8) . .
Mg8 Mg5 Na3 124.47(10) 5_455 .
O62 Mg5 Mg2 146.90(17) 7 .
O11 Mg5 Mg2 72.24(12) 3_655 .
O53 Mg5 Mg2 79.49(13) 5_455 .
O42 Mg5 Mg2 119.06(19) 2_665 .
O24 Mg5 Mg2 30.92(12) . .
O23 Mg5 Mg2 92.73(12) . .
P2 Mg5 Mg2 61.42(6) . .
Mg8 Mg5 Mg2 111.96(8) 5_455 .
Na3 Mg5 Mg2 93.02(9) . .
O62 Mg5 Na6X 90.61(19) 7 7
O11 Mg5 Na6X 144.05(17) 3_655 7
O53 Mg5 Na6X 38.78(17) 5_455 7
O42 Mg5 Na6X 48.38(19) 2_665 7
O24 Mg5 Na6X 93.56(17) . 7
O23 Mg5 Na6X 128.23(17) . 7
P2 Mg5 Na6X 113.41(14) . 7
Mg8 Mg5 Na6X 63.84(13) 5_455 7
Na3 Mg5 Na6X 168.20(15) . 7
Mg2 Mg5 Na6X 90.76(13) . 7
O62 Mg5 Na5 49.58(15) 7 5_455
O11 Mg5 Na5 38.62(13) 3_655 5_455
O53 Mg5 Na5 100.99(15) 5_455 5_455
O42 Mg5 Na5 131.9(2) 2_665 5_455
O24 Mg5 Na5 125.68(14) . 5_455
O23 Mg5 Na5 95.00(13) . 5_455
P2 Mg5 Na5 114.42(9) . 5_455
Mg8 Mg5 Na5 68.24(8) 5_455 5_455
Na3 Mg5 Na5 56.72(10) . 5_455
Mg2 Mg5 Na5 108.92(10) . 5_455
Na6X Mg5 Na5 132.04(15) 7 5_455
O74X Mg6 O13 90.0(3) . 4_565
O74X Mg6 O83X 54.3(3) . .
O13 Mg6 O83X 90.5(3) 4_565 .
O74X Mg6 O44 84.2(3) . 6_655
O13 Mg6 O44 174.0(2) 4_565 6_655
O83X Mg6 O44 87.5(3) . 6_655
O74X Mg6 O32 129.6(3) . 6_655
O13 Mg6 O32 93.08(19) 4_565 6_655
O83X Mg6 O32 174.6(3) . 6_655
O44 Mg6 O32 89.35(19) 6_655 6_655
O74X Mg6 O33 163.7(3) . 6_655
O13 Mg6 O33 89.20(18) 4_565 6_655
O83X Mg6 O33 109.5(3) . 6_655
O44 Mg6 O33 96.8(2) 6_655 6_655
O32 Mg6 O33 66.64(16) 6_655 6_655
O74X Mg6 O82X 97.8(3) . .
O13 Mg6 O82X 98.0(2) 4_565 .
O83X Mg6 O82X 44.0(3) . .
O44 Mg6 O82X 84.5(2) 6_655 .
O32 Mg6 O82X 131.3(2) 6_655 .
O33 Mg6 O82X 66.3(2) 6_655 .
O74X Mg6 O72X 56.9(3) . 3_655
O13 Mg6 O72X 95.2(3) 4_565 3_655
O83X Mg6 O72X 111.0(3) . 3_655
O44 Mg6 O72X 80.3(3) 6_655 3_655
O32 Mg6 O72X 72.7(2) 6_655 3_655
O33 Mg6 O72X 139.3(2) 6_655 3_655
O82X Mg6 O72X 151.5(3) . 3_655
O74X Mg6 P3 162.7(3) . 6_655
O13 Mg6 P3 93.54(13) 4_565 6_655
O83X Mg6 P3 142.4(3) . 6_655
O44 Mg6 P3 91.52(15) 6_655 6_655
O32 Mg6 P3 33.32(11) 6_655 6_655
O33 Mg6 P3 33.44(11) 6_655 6_655
O82X Mg6 P3 98.5(2) . 6_655
O72X Mg6 P3 105.8(2) 3_655 6_655
O74X Mg6 P7X 29.0(2) . .
O13 Mg6 P7X 86.83(16) 4_565 .
O83X Mg6 P7X 83.2(2) . .
O44 Mg6 P7X 87.30(18) 6_655 .
O32 Mg6 P7X 101.02(17) 6_655 .
O33 Mg6 P7X 166.82(17) 6_655 .
O82X Mg6 P7X 126.7(2) . .
O72X Mg6 P7X 29.17(18) 3_655 .
P3 Mg6 P7X 134.33(13) 6_655 .
O74X Mg6 P8X 74.6(3) . 3_655
O13 Mg6 P8X 104.63(15) 4_565 3_655
O83X Mg6 P8X 24.1(2) . 3_655
O44 Mg6 P8X 75.46(16) 6_655 3_655
O32 Mg6 P8X 150.51(19) 6_655 3_655
O33 Mg6 P8X 89.87(18) 6_655 3_655
O82X Mg6 P8X 24.19(19) . 3_655
O72X Mg6 P8X 127.4(2) 3_655 3_655
P3 Mg6 P8X 120.53(15) 6_655 3_655
P7X Mg6 P8X 103.30(13) . 3_655
O74X Mg6 Mg4 96.4(3) . 1_655
O13 Mg6 Mg4 103.01(16) 4_565 1_655
O83X Mg6 Mg4 148.1(3) . 1_655
O44 Mg6 Mg4 76.07(16) 6_655 1_655
O32 Mg6 Mg4 34.25(13) 6_655 1_655
O33 Mg6 Mg4 99.64(13) 6_655 1_655
O82X Mg6 Mg4 154.6(2) . 1_655
O72X Mg6 Mg4 39.96(19) 3_655 1_655
P3 Mg6 Mg4 66.35(8) 6_655 1_655
P7X Mg6 Mg4 69.11(10) . 1_655
P8X Mg6 Mg4 150.84(10) 3_655 1_655
O22 Mg7 O61 107.5(2) 3_655 .
O22 Mg7 O44 123.4(2) 3_655 6_655
O61 Mg7 O44 125.8(2) . 6_655
O22 Mg7 O81 84.7(3) 3_655 .
O61 Mg7 O81 79.1(2) . .
O44 Mg7 O81 87.5(2) 6_655 .
O22 Mg7 O42 134.4(2) 3_655 6_655
O61 Mg7 O42 92.4(2) . 6_655
O44 Mg7 O42 66.05(18) 6_655 6_655
O81 Mg7 O42 140.1(3) . 6_655
O22 Mg7 O21 61.04(16) 3_655 3_655
O61 Mg7 O21 83.3(2) . 3_655
O44 Mg7 O21 135.7(2) 6_655 3_655
O81 Mg7 O21 134.3(2) . 3_655
O42 Mg7 O21 81.98(16) 6_655 3_655
O22 Mg7 P4 142.66(17) 3_655 6_655
O61 Mg7 P4 108.1(2) . 6_655
O44 Mg7 P4 33.29(12) 6_655 6_655
O81 Mg7 P4 112.9(2) . 6_655
O42 Mg7 P4 33.32(13) 6_655 6_655
O21 Mg7 P4 112.59(13) 3_655 6_655
O22 Mg7 P2 30.83(13) 3_655 3_655
O61 Mg7 P2 90.49(19) . 3_655
O44 Mg7 P2 143.26(17) 6_655 3_655
O81 Mg7 P2 106.8(2) . 3_655
O42 Mg7 P2 112.17(15) 6_655 3_655
O21 Mg7 P2 31.36(9) 3_655 3_655
P4 Mg7 P2 138.45(10) 6_655 3_655
O22 Mg7 Mg7 106.44(14) 3_655 3_655
O61 Mg7 Mg7 39.20(15) . 3_655
O44 Mg7 Mg7 103.69(15) 6_655 3_655
O81 Mg7 Mg7 41.54(18) . 3_655
O42 Mg7 Mg7 114.23(15) 6_655 3_655
O21 Mg7 Mg7 117.44(12) 3_655 3_655
P4 Mg7 Mg7 108.18(6) 6_655 3_655
P2 Mg7 Mg7 109.38(5) 3_655 3_655
O22 Mg7 Na6X 84.01(18) 3_655 3_655
O61 Mg7 Na6X 119.24(19) . 3_655
O44 Mg7 Na6X 85.7(2) 6_655 3_655
O81 Mg7 Na6X 160.7(2) . 3_655
O42 Mg7 Na6X 50.84(18) 6_655 3_655
O21 Mg7 Na6X 50.04(17) 3_655 3_655
P4 Mg7 Na6X 68.91(14) 6_655 3_655
P2 Mg7 Na6X 69.58(14) 3_655 3_655
Mg7 Mg7 Na6X 157.67(11) 3_655 3_655
O22 Mg7 Na1 43.28(14) 3_655 6_565
O61 Mg7 Na1 73.69(18) . 6_565
O44 Mg7 Na1 133.43(16) 6_655 6_565
O81 Mg7 Na1 52.1(2) . 6_565
O42 Mg7 Na1 160.32(16) 6_655 6_565
O21 Mg7 Na1 82.61(12) 3_655 6_565
P4 Mg7 Na1 164.76(10) 6_655 6_565
P2 Mg7 Na1 55.51(7) 3_655 6_565
Mg7 Mg7 Na1 63.16(5) 3_655 6_565
Na6X Mg7 Na1 124.11(14) 3_655 6_565
O22 Mg7 Mg6 94.09(15) 3_655 .
O61 Mg7 Mg6 145.24(18) . .
O44 Mg7 Mg6 30.20(12) 6_655 .
O81 Mg7 Mg6 75.99(18) . .
O42 Mg7 Mg6 91.39(15) 6_655 .
O21 Mg7 Mg6 131.47(15) 3_655 .
P4 Mg7 Mg6 61.55(6) 6_655 .
P2 Mg7 Mg6 119.74(9) 3_655 .
Mg7 Mg7 Mg6 109.13(7) 3_655 .
Na6X Mg7 Mg6 89.27(14) 3_655 .
Na1 Mg7 Mg6 108.01(9) 6_565 .
O31 Mg8 O14 92.94(18) . .
O31 Mg8 O53 103.99(19) . .
O14 Mg8 O53 113.42(19) . .
O31 Mg8 O21 167.6(2) . 3_655
O14 Mg8 O21 87.65(19) . 3_655
O53 Mg8 O21 87.03(19) . 3_655
O31 Mg8 O62 85.61(19) . 3_655
O14 Mg8 O62 165.6(2) . 3_655
O53 Mg8 O62 80.75(18) . 3_655
O21 Mg8 O62 90.8(2) 3_655 3_655
O31 Mg8 O63 86.8(2) . .
O14 Mg8 O63 106.72(18) . .
O53 Mg8 O63 137.5(2) . .
O21 Mg8 O63 81.2(2) 3_655 .
O62 Mg8 O63 58.92(19) 3_655 .
O31 Mg8 P6 92.64(15) . .
O14 Mg8 P6 136.66(14) . .
O53 Mg8 P6 106.74(14) . .
O21 Mg8 P6 78.62(17) 3_655 .
O62 Mg8 P6 29.48(13) 3_655 .
O63 Mg8 P6 30.94(14) . .
O31 Mg8 P5 89.67(15) . 1_655
O14 Mg8 P5 90.67(14) . 1_655
O53 Mg8 P5 28.06(12) . 1_655
O21 Mg8 P5 102.67(16) 3_655 1_655
O62 Mg8 P5 103.63(15) 3_655 1_655
O63 Mg8 P5 162.40(15) . 1_655
P6 Mg8 P5 132.31(9) . 1_655
O31 Mg8 Mg5 89.91(14) . 5_545
O14 Mg8 Mg5 154.83(15) . 5_545
O53 Mg8 Mg5 41.99(12) . 5_545
O21 Mg8 Mg5 94.80(16) 3_655 5_545
O62 Mg8 Mg5 39.55(13) 3_655 5_545
O63 Mg8 Mg5 98.40(15) . 5_545
P6 Mg8 Mg5 68.04(6) . 5_545
P5 Mg8 Mg5 64.33(7) 1_655 5_545
O31 Mg8 P1 90.20(14) . .
O14 Mg8 P1 23.54(11) . .
O53 Mg8 P1 136.46(15) . .
O21 Mg8 P1 85.42(15) 3_655 .
O62 Mg8 P1 142.07(16) 3_655 .
O63 Mg8 P1 83.23(14) . .
P6 Mg8 P1 113.57(8) . .
P5 Mg8 P1 114.04(8) 1_655 .
Mg5 Mg8 P1 178.38(9) 5_545 .
O31 Mg8 Na4 47.51(14) . 2_665
O14 Mg8 Na4 84.41(14) . 2_665
O53 Mg8 Na4 148.81(15) . 2_665
O21 Mg8 Na4 120.39(17) 3_655 2_665
O62 Mg8 Na4 84.08(16) 3_655 2_665
O63 Mg8 Na4 46.04(16) . 2_665
P6 Mg8 Na4 68.50(9) . 2_665
P5 Mg8 Na4 136.31(10) 1_655 2_665
Mg5 Mg8 Na4 115.18(9) 5_545 2_665
P1 Mg8 Na4 65.98(7) . 2_665
O31 Mg8 Na6X 142.81(18) . 3_655
O14 Mg8 Na6X 99.29(18) . 3_655
O53 Mg8 Na6X 39.06(16) . 3_655
O21 Mg8 Na6X 48.84(17) 3_655 3_655
O62 Mg8 Na6X 90.34(19) 3_655 3_655
O63 Mg8 Na6X 122.1(2) . 3_655
P6 Mg8 Na6X 101.73(14) . 3_655
P5 Mg8 Na6X 55.44(12) 1_655 3_655
Mg5 Mg8 Na6X 64.97(13) 5_545 3_655
P1 Mg8 Na6X 114.16(13) . 3_655
Na4 Mg8 Na6X 167.97(14) 2_665 3_655
O83X Mg O74X 55.3(3) 4_564 4_564
O83X Mg O43 168.9(3) 4_564 .
O74X Mg O43 115.2(3) 4_564 .
O83X Mg O34 97.7(3) 4_564 .
O74X Mg O34 100.5(3) 4_564 .
O43 Mg O34 89.54(18) . .
O83X Mg O73X 87.0(3) 4_564 4_564
O74X Mg O73X 40.6(3) 4_564 4_564
O43 Mg O73X 87.3(3) . 4_564
O34 Mg O73X 71.0(3) . 4_564
O83X Mg O41 120.5(3) 4_564 .
O74X Mg O41 159.0(3) 4_564 .
O43 Mg O41 66.00(18) . .
O34 Mg O41 100.46(19) . .
O73X Mg O41 152.4(3) 4_564 .
O83X Mg O22 90.9(3) 4_564 2_664
O74X Mg O22 80.6(3) 4_564 2_664
O43 Mg O22 81.36(17) . 2_664
O34 Mg O22 170.3(2) . 2_664
O73X Mg O22 105.1(3) 4_564 2_664
O41 Mg O22 78.85(19) . 2_664
O83X Mg O84X 52.3(3) 4_564 2_664
O74X Mg O84X 107.3(3) 4_564 2_664
O43 Mg O84X 135.9(3) . 2_664
O34 Mg O84X 93.9(3) . 2_664
O73X Mg O84X 135.1(3) 4_564 2_664
O41 Mg O84X 70.2(3) . 2_664
O22 Mg O84X 94.9(3) 2_664 2_664
O83X Mg P4 153.5(3) 4_564 .
O74X Mg P4 146.3(3) 4_564 .
O43 Mg P4 33.26(12) . .
O34 Mg P4 92.19(13) . .
O73X Mg P4 119.4(3) 4_564 .
O41 Mg P4 33.13(13) . .
O22 Mg P4 81.99(13) 2_664 .
O84X Mg P4 102.7(2) 2_664 .
O83X Mg P8X 29.1(3) 4_564 2_664
O74X Mg P8X 80.5(3) 4_564 2_664
O43 Mg P8X 153.5(2) . 2_664
O34 Mg P8X 109.28(16) . 2_664
O73X Mg P8X 115.9(3) 4_564 2_664
O41 Mg P8X 91.68(19) . 2_664
O22 Mg P8X 80.39(15) 2_664 2_664
O84X Mg P8X 28.8(2) 2_664 2_664
P4 Mg P8X 124.47(15) . 2_664
O83X Mg P7X 82.6(3) 4_564 4_564
O74X Mg P7X 27.4(2) 4_564 4_564
O43 Mg P7X 88.28(16) . 4_564
O34 Mg P7X 95.71(17) . 4_564
O73X Mg P7X 24.7(2) 4_564 4_564
O41 Mg P7X 149.22(17) . 4_564
O22 Mg P7X 80.86(14) 2_664 4_564
O84X Mg P7X 134.8(2) 2_664 4_564
P4 Mg P7X 120.93(11) . 4_564
P8X Mg P7X 107.48(13) 2_664 4_564
O83X Mg Mg1 135.5(3) 4_564 2_664
O74X Mg Mg1 83.0(2) 4_564 2_664
O43 Mg Mg1 33.53(13) . 2_664
O34 Mg Mg1 105.26(16) . 2_664
O73X Mg Mg1 66.0(2) 4_564 2_664
O41 Mg Mg1 92.42(15) . 2_664
O22 Mg Mg1 65.24(13) 2_664 2_664
O84X Mg Mg1 156.3(3) 2_664 2_664
P4 Mg Mg1 63.52(7) . 2_664
P8X Mg Mg1 143.82(11) 2_664 2_664
P7X Mg Mg1 57.92(9) 4_564 2_664
O41 Na1 O41 72.0(3) 7 5_455
O41 Na1 O22 140.6(2) 7 6_564
O41 Na1 O22 74.87(18) 5_455 6_564
O41 Na1 O22 74.87(18) 7 8_464
O41 Na1 O22 140.6(2) 5_455 8_464
O22 Na1 O22 123.1(3) 6_564 8_464
O41 Na1 O24 144.7(3) 7 6_564
O41 Na1 O24 98.75(17) 5_455 6_564
O22 Na1 O24 61.09(15) 6_564 6_564
O22 Na1 O24 120.68(19) 8_464 6_564
O41 Na1 O24 98.75(17) 7 8_464
O41 Na1 O24 144.7(3) 5_455 8_464
O22 Na1 O24 120.68(19) 6_564 8_464
O22 Na1 O24 61.09(15) 8_464 8_464
O24 Na1 O24 68.8(2) 6_564 8_464
O41 Na1 O81 102.8(2) 7 6_564
O41 Na1 O81 102.8(2) 5_455 6_564
O22 Na1 O81 64.58(14) 6_564 6_564
O22 Na1 O81 64.58(14) 8_464 6_564
O24 Na1 O81 112.5(2) 6_564 6_564
O24 Na1 O81 112.5(2) 8_464 6_564
O41 Na1 P2 157.34(18) 7 6_564
O41 Na1 P2 86.38(13) 5_455 6_564
O22 Na1 P2 30.26(11) 6_564 6_564
O22 Na1 P2 127.73(18) 8_464 6_564
O24 Na1 P2 30.83(10) 6_564 6_564
O24 Na1 P2 95.12(15) 8_464 6_564
O81 Na1 P2 88.12(13) 6_564 6_564
O41 Na1 P2 86.38(13) 7 8_464
O41 Na1 P2 157.34(18) 5_455 8_464
O22 Na1 P2 127.73(18) 6_564 8_464
O22 Na1 P2 30.26(11) 8_464 8_464
O24 Na1 P2 95.12(15) 6_564 8_464
O24 Na1 P2 30.83(10) 8_464 8_464
O81 Na1 P2 88.12(13) 6_564 8_464
P2 Na1 P2 114.07(13) 6_564 8_464
O41 Na1 Mg4 37.15(13) 7 2_564
O41 Na1 Mg4 37.15(13) 5_455 2_564
O22 Na1 Mg4 104.46(14) 6_564 2_564
O22 Na1 Mg4 104.46(14) 8_464 2_564
O24 Na1 Mg4 133.42(14) 6_564 2_564
O24 Na1 Mg4 133.42(14) 8_464 2_564
O81 Na1 Mg4 96.0(2) 6_564 2_564
P2 Na1 Mg4 122.93(7) 6_564 2_564
P2 Na1 Mg4 122.93(7) 8_464 2_564
O41 Na1 P8X 80.0(2) 7 8_464
O41 Na1 P8X 83.6(2) 5_455 8_464
O22 Na1 P8X 75.67(18) 6_564 8_464
O22 Na1 P8X 70.06(18) 8_464 8_464
O24 Na1 P8X 133.96(18) 6_564 8_464
O24 Na1 P8X 129.35(18) 8_464 8_464
O81 Na1 P8X 26.29(18) 6_564 8_464
P2 Na1 P8X 104.72(15) 6_564 8_464
P2 Na1 P8X 99.49(15) 8_464 8_464
Mg4 Na1 P8X 69.92(10) 2_564 8_464
O41 Na1 P8X 83.6(2) 7 6_564
O41 Na1 P8X 80.0(2) 5_455 6_564
O22 Na1 P8X 70.06(18) 6_564 6_564
O22 Na1 P8X 75.67(18) 8_464 6_564
O24 Na1 P8X 129.35(18) 6_564 6_564
O24 Na1 P8X 133.96(18) 8_464 6_564
O81 Na1 P8X 26.29(18) 6_564 6_564
P2 Na1 P8X 99.49(15) 6_564 6_564
P2 Na1 P8X 104.72(15) 8_464 6_564
Mg4 Na1 P8X 69.92(10) 2_564 6_564
P8X Na1 P8X 6.1(3) 8_464 6_564
O43 Na2 O43 66.2(2) 2_665 4_465
O43 Na2 O44 58.31(15) 2_665 2_665
O43 Na2 O44 110.37(19) 4_465 2_665
O43 Na2 O44 110.37(19) 2_665 4_465
O43 Na2 O44 58.31(15) 4_465 4_465
O44 Na2 O44 106.2(3) 2_665 4_465
O43 Na2 O33 166.9(2) 2_665 4_465
O43 Na2 O33 109.15(14) 4_465 4_465
O44 Na2 O33 133.0(2) 2_665 4_465
O44 Na2 O33 74.70(15) 4_465 4_465
O43 Na2 O33 109.15(14) 2_665 2_665
O43 Na2 O33 166.9(2) 4_465 2_665
O44 Na2 O33 74.70(15) 2_665 2_665
O44 Na2 O33 133.0(2) 4_465 2_665
O33 Na2 O33 72.5(2) 4_465 2_665
O43 Na2 O34 112.5(2) 2_665 4_465
O43 Na2 O34 70.61(15) 4_465 4_465
O44 Na2 O34 166.72(19) 2_665 4_465
O44 Na2 O34 85.77(14) 4_465 4_465
O33 Na2 O34 55.04(13) 4_465 4_465
O33 Na2 O34 101.63(18) 2_665 4_465
O43 Na2 O34 70.61(15) 2_665 2_665
O43 Na2 O34 112.5(2) 4_465 2_665
O44 Na2 O34 85.77(14) 2_665 2_665
O44 Na2 O34 166.72(19) 4_465 2_665
O33 Na2 O34 101.63(18) 4_465 2_665
O33 Na2 O34 55.04(13) 2_665 2_665
O34 Na2 O34 81.8(2) 4_465 2_665
O43 Na2 O82X 123.9(2) 2_665 5_455
O43 Na2 O82X 139.4(2) 4_465 5_455
O44 Na2 O82X 65.64(19) 2_665 5_455
O44 Na2 O82X 83.2(2) 4_465 5_455
O33 Na2 O82X 67.91(19) 4_465 5_455
O33 Na2 O82X 53.56(18) 2_665 5_455
O34 Na2 O82X 122.8(2) 4_465 5_455
O34 Na2 O82X 107.48(19) 2_665 5_455
O43 Na2 O82X 139.4(2) 2_665 7
O43 Na2 O82X 123.9(2) 4_465 7
O44 Na2 O82X 83.2(2) 2_665 7
O44 Na2 O82X 65.64(19) 4_465 7
O33 Na2 O82X 53.56(18) 4_465 7
O33 Na2 O82X 67.91(19) 2_665 7
O34 Na2 O82X 107.48(19) 4_465 7
O34 Na2 O82X 122.8(2) 2_665 7
O82X Na2 O82X 21.2(3) 5_455 7
O43 Na2 P4 28.88(10) 2_665 2_665
O43 Na2 P4 88.95(15) 4_465 2_665
O44 Na2 P4 29.51(10) 2_665 2_665
O44 Na2 P4 112.62(17) 4_465 2_665
O33 Na2 P4 161.18(15) 4_465 2_665
O33 Na2 P4 91.04(10) 2_665 2_665
O34 Na2 P4 140.20(17) 4_465 2_665
O34 Na2 P4 74.96(11) 2_665 2_665
O82X Na2 P4 95.13(18) 5_455 2_665
O82X Na2 P4 112.24(19) 7 2_665
O43 Na2 P4 88.95(15) 2_665 4_465
O43 Na2 P4 28.88(10) 4_465 4_465
O44 Na2 P4 112.62(17) 2_665 4_465
O44 Na2 P4 29.51(10) 4_465 4_465
O33 Na2 P4 91.04(10) 4_465 4_465
O33 Na2 P4 161.18(15) 2_665 4_465
O34 Na2 P4 74.96(11) 4_465 4_465
O34 Na2 P4 140.20(17) 2_665 4_465
O82X Na2 P4 112.24(19) 5_455 4_465
O82X Na2 P4 95.13(18) 7 4_465
P4 Na2 P4 103.41(13) 2_665 4_465
O23 Na3 O23 72.9(2) 3 .
O23 Na3 O14 171.4(2) 3 3_655
O23 Na3 O14 102.23(14) . 3_655
O23 Na3 O14 102.23(14) 3 1_455
O23 Na3 O14 171.4(2) . 1_455
O14 Na3 O14 81.7(2) 3_655 1_455
O23 Na3 O11 123.0(2) 3 3_655
O23 Na3 O11 71.99(15) . 3_655
O14 Na3 O11 60.36(14) 3_655 3_655
O14 Na3 O11 116.5(2) 1_455 3_655
O23 Na3 O11 71.99(15) 3 1_455
O23 Na3 O11 123.0(2) . 1_455
O14 Na3 O11 116.5(2) 3_655 1_455
O14 Na3 O11 60.36(14) 1_455 1_455
O11 Na3 O11 91.9(2) 3_655 1_455
O23 Na3 O21 54.45(14) 3 3
O23 Na3 O21 109.7(2) . 3
O14 Na3 O21 122.83(19) 3_655 3
O14 Na3 O21 61.99(14) 1_455 3
O11 Na3 O21 175.18(18) 3_655 3
O11 Na3 O21 83.36(13) 1_455 3
O23 Na3 O21 109.7(2) 3 .
O23 Na3 O21 54.45(14) . .
O14 Na3 O21 61.99(14) 3_655 .
O14 Na3 O21 122.83(19) 1_455 .
O11 Na3 O21 83.36(13) 3_655 .
O11 Na3 O21 175.18(19) 1_455 .
O21 Na3 O21 101.3(2) 3 .
O23 Na3 P1 153.30(19) 3 3_655
O23 Na3 P1 90.62(11) . 3_655
O14 Na3 P1 30.71(10) 3_655 3_655
O14 Na3 P1 96.45(17) 1_455 3_655
O11 Na3 P1 30.29(9) 3_655 3_655
O11 Na3 P1 101.82(17) 1_455 3_655
O21 Na3 P1 152.09(17) 3 3_655
O21 Na3 P1 74.60(11) . 3_655
O23 Na3 P1 90.62(11) 3 1_455
O23 Na3 P1 153.30(19) . 1_455
O14 Na3 P1 96.45(17) 3_655 1_455
O14 Na3 P1 30.71(9) 1_455 1_455
O11 Na3 P1 101.82(17) 3_655 1_455
O11 Na3 P1 30.29(9) 1_455 1_455
O21 Na3 P1 74.60(11) 3 1_455
O21 Na3 P1 152.09(17) . 1_455
P1 Na3 P1 95.98(14) 3_655 1_455
O23 Na3 P2 27.29(10) 3 3
O23 Na3 P2 94.88(16) . 3
O14 Na3 P2 150.90(18) 3_655 3
O14 Na3 P2 78.54(11) 1_455 3
O11 Na3 P2 148.52(18) 3_655 3
O11 Na3 P2 70.97(10) 1_455 3
O21 Na3 P2 28.09(9) 3 3
O21 Na3 P2 112.69(17) . 3
P1 Na3 P2 172.58(14) 3_655 3
P1 Na3 P2 76.90(6) 1_455 3
O23 Na3 P2 94.88(16) 3 .
O23 Na3 P2 27.29(10) . .
O14 Na3 P2 78.54(11) 3_655 .
O14 Na3 P2 150.90(18) 1_455 .
O11 Na3 P2 70.97(10) 3_655 .
O11 Na3 P2 148.52(18) 1_455 .
O21 Na3 P2 112.69(17) 3 .
O21 Na3 P2 28.09(9) . .
P1 Na3 P2 76.90(6) 3_655 .
P1 Na3 P2 172.58(14) 1_455 .
P2 Na3 P2 110.14(15) 3 .
O12 Na4 O12 68.3(2) 2_664 4_564
O12 Na4 O63 71.43(18) 2_664 2_664
O12 Na4 O63 71.43(18) 4_564 2_664
O12 Na4 O31 146.7(2) 2_664 4_564
O12 Na4 O31 87.58(14) 4_564 4_564
O63 Na4 O31 79.39(16) 2_664 4_564
O12 Na4 O31 87.58(14) 2_664 2_664
O12 Na4 O31 146.7(2) 4_564 2_664
O63 Na4 O31 79.39(16) 2_664 2_664
O31 Na4 O31 102.8(2) 4_564 2_664
O12 Na4 O84X 111.0(3) 2_664 3_655
O12 Na4 O84X 101.9(3) 4_564 3_655
O63 Na4 O84X 171.8(2) 2_664 3_655
O31 Na4 O84X 95.8(2) 4_564 3_655
O31 Na4 O84X 108.3(3) 2_664 3_655
O12 Na4 O84X 101.9(3) 2_664 .
O12 Na4 O84X 111.0(3) 4_564 .
O63 Na4 O84X 171.8(2) 2_664 .
O31 Na4 O84X 108.3(3) 4_564 .
O31 Na4 O84X 95.8(2) 2_664 .
O84X Na4 O84X 15.6(4) 3_655 .
O12 Na4 Mg2 43.61(11) 2_664 2_664
O12 Na4 Mg2 43.61(11) 4_564 2_664
O63 Na4 Mg2 38.42(15) 2_664 2_664
O31 Na4 Mg2 103.08(14) 4_564 2_664
O31 Na4 Mg2 103.08(14) 2_664 2_664
O84X Na4 Mg2 138.5(3) 3_655 2_664
O84X Na4 Mg2 138.5(3) . 2_664
O12 Na4 P8X 87.45(17) 2_664 3_655
O12 Na4 P8X 83.87(17) 4_564 3_655
O63 Na4 P8X 151.9(2) 2_664 3_655
O31 Na4 P8X 113.44(18) 4_564 3_655
O31 Na4 P8X 118.97(18) 2_664 3_655
O84X Na4 P8X 25.7(2) 3_655 3_655
O84X Na4 P8X 27.7(2) . 3_655
Mg2 Na4 P8X 113.64(13) 2_664 3_655
O12 Na4 P8X 83.87(17) 2_664 .
O12 Na4 P8X 87.45(17) 4_564 .
O63 Na4 P8X 151.9(2) 2_664 .
O31 Na4 P8X 118.97(18) 4_564 .
O31 Na4 P8X 113.44(18) 2_664 .
O84X Na4 P8X 27.7(2) 3_655 .
O84X Na4 P8X 25.7(2) . .
Mg2 Na4 P8X 113.64(13) 2_664 .
P8X Na4 P8X 6.4(3) 3_655 .
O12 Na4 Na5 132.03(16) 2_664 2_664
O12 Na4 Na5 132.03(16) 4_564 2_664
O63 Na4 Na5 76.7(2) 2_664 2_664
O31 Na4 Na5 51.49(11) 4_564 2_664
O31 Na4 Na5 51.49(11) 2_664 2_664
O84X Na4 Na5 105.6(2) 3_655 2_664
O84X Na4 Na5 105.6(2) . 2_664
Mg2 Na4 Na5 115.10(16) 2_664 2_664
P8X Na4 Na5 131.15(16) 3_655 2_664
P8X Na4 Na5 131.15(16) . 2_664
O12 Na4 Mg3 41.40(11) 2_664 6_554
O12 Na4 Mg3 41.40(11) 4_564 6_554
O63 Na4 Mg3 92.31(18) 2_664 6_554
O31 Na4 Mg3 127.10(11) 4_564 6_554
O31 Na4 Mg3 127.10(12) 2_664 6_554
O84X Na4 Mg3 85.3(2) 3_655 6_554
O84X Na4 Mg3 85.3(2) . 6_554
Mg2 Na4 Mg3 53.89(8) 2_664 6_554
P8X Na4 Mg3 59.84(9) 3_655 6_554
P8X Na4 Mg3 59.84(9) . 6_554
Na5 Na4 Mg3 168.98(17) 2_664 6_554
O11 Na5 O11 97.0(2) 5_445 7_645
O11 Na5 O31 160.8(3) 5_445 .
O11 Na5 O31 77.10(14) 7_645 .
O11 Na5 O31 77.10(14) 5_445 3_655
O11 Na5 O31 160.8(3) 7_645 3_655
O31 Na5 O31 102.4(2) . 3_655
O11 Na5 O32 146.5(2) 5_445 1_556
O11 Na5 O32 94.66(15) 7_645 1_556
O31 Na5 O32 52.70(13) . 1_556
O31 Na5 O32 100.18(19) 3_655 1_556
O11 Na5 O32 94.66(15) 5_445 3_656
O11 Na5 O32 146.5(2) 7_645 3_656
O31 Na5 O32 100.18(19) . 3_656
O31 Na5 O32 52.70(13) 3_655 3_656
O32 Na5 O32 60.31(19) 1_556 3_656
O11 Na5 O62 63.07(15) 5_445 .
O11 Na5 O62 100.8(2) 7_645 .
O31 Na5 O62 99.7(2) . .
O31 Na5 O62 60.19(16) 3_655 .
O32 Na5 O62 144.25(19) 1_556 .
O32 Na5 O62 112.51(15) 3_656 .
O11 Na5 O62 100.8(2) 5_445 3_655
O11 Na5 O62 63.07(15) 7_645 3_655
O31 Na5 O62 60.19(16) . 3_655
O31 Na5 O62 99.7(2) 3_655 3_655
O32 Na5 O62 112.51(15) 1_556 3_655
O32 Na5 O62 144.25(19) 3_656 3_655
O62 Na5 O62 50.5(2) . 3_655
O11 Na5 O13 53.39(14) 5_445 5_446
O11 Na5 O13 101.17(17) 7_645 5_446
O31 Na5 O13 145.4(2) . 5_446
O31 Na5 O13 90.08(13) 3_655 5_446
O32 Na5 O13 93.59(19) 1_556 5_446
O32 Na5 O13 62.15(14) 3_656 5_446
O62 Na5 O13 114.42(14) . 5_446
O62 Na5 O13 149.7(2) 3_655 5_446
O11 Na5 O13 101.17(17) 5_445 7_646
O11 Na5 O13 53.39(14) 7_645 7_646
O31 Na5 O13 90.08(13) . 7_646
O31 Na5 O13 145.4(2) 3_655 7_646
O32 Na5 O13 62.15(14) 1_556 7_646
O32 Na5 O13 93.59(19) 3_656 7_646
O62 Na5 O13 149.7(2) . 7_646
O62 Na5 O13 114.42(14) 3_655 7_646
O13 Na5 O13 63.65(16) 5_446 7_646
O11 Na5 P3 169.5(2) 5_445 1_556
O11 Na5 P3 77.56(11) 7_645 1_556
O31 Na5 P3 27.11(10) . 1_556
O31 Na5 P3 110.87(17) 3_655 1_556
O32 Na5 P3 27.94(8) 1_556 1_556
O32 Na5 P3 85.43(15) 3_656 1_556
O62 Na5 P3 126.54(16) . 1_556
O62 Na5 P3 85.00(12) 3_655 1_556
O13 Na5 P3 118.30(18) 5_446 1_556
O13 Na5 P3 68.32(10) 7_646 1_556
O11 Na5 P3 77.56(11) 5_445 3_656
O11 Na5 P3 169.5(2) 7_645 3_656
O31 Na5 P3 110.87(17) . 3_656
O31 Na5 P3 27.11(10) 3_655 3_656
O32 Na5 P3 85.43(15) 1_556 3_656
O32 Na5 P3 27.94(8) 3_656 3_656
O62 Na5 P3 85.00(12) . 3_656
O62 Na5 P3 126.54(16) 3_655 3_656
O13 Na5 P3 68.32(10) 5_446 3_656
O13 Na5 P3 118.30(18) 7_646 3_656
P3 Na5 P3 106.24(14) 1_556 3_656
Na6X Na6X O53 112.8(2) 3 3_655
Na6X Na6X O71 82.11(17) 3 .
O53 Na6X O71 150.9(4) 3_655 .
Na6X Na6X O53 54.20(17) 3 1_455
O53 Na6X O53 58.6(2) 3_655 1_455
O71 Na6X O53 129.9(3) . 1_455
Na6X Na6X O21 137.79(19) 3 .
O53 Na6X O21 67.1(2) 3_655 .
O71 Na6X O21 85.0(2) . .
O53 Na6X O21 110.1(3) 1_455 .
Na6X Na6X O42 146.9(2) 3 8_455
O53 Na6X O42 68.4(2) 3_655 8_455
O71 Na6X O42 113.2(3) . 8_455
O53 Na6X O42 116.8(2) 1_455 8_455
O21 Na6X O42 74.6(3) . 8_455
Na6X Na6X P5 83.92(14) 3 .
O53 Na6X P5 28.98(12) 3_655 .
O71 Na6X P5 148.6(3) . .
O53 Na6X P5 29.79(10) 1_455 .
O21 Na6X P5 86.7(2) . .
O42 Na6X P5 93.6(2) 8_455 .
Na6X Na6X P7X 89.03(13) 3 3_655
O53 Na6X P7X 158.1(3) 3_655 3_655
O71 Na6X P7X 25.50(15) . 3_655
O53 Na6X P7X 143.2(3) 1_455 3_655
O21 Na6X P7X 96.2(2) . 3_655
O42 Na6X P7X 94.3(2) 8_455 3_655
P5 Na6X P7X 172.1(3) . 3_655
Na6X Na6X P7X 79.66(13) 3 1_455
O53 Na6X P7X 167.5(3) 3_655 1_455
O71 Na6X P7X 24.44(16) . 1_455
O53 Na6X P7X 133.8(3) 1_455 1_455
O21 Na6X P7X 103.1(2) . 1_455
O42 Na6X P7X 102.1(2) 8_455 1_455
P5 Na6X P7X 163.2(3) . 1_455
P7X Na6X P7X 9.37(9) 3_655 1_455
Na6X Na6X Mg7 157.67(11) 3 3_655
O53 Na6X Mg7 89.5(2) 3_655 3_655
O71 Na6X Mg7 77.22(18) . 3_655
O53 Na6X Mg7 148.1(3) 1_455 3_655
O21 Na6X Mg7 48.76(17) . 3_655
O42 Na6X Mg7 41.99(17) 8_455 3_655
P5 Na6X Mg7 118.3(2) . 3_655
P7X Na6X Mg7 68.66(13) 3_655 3_655
P7X Na6X Mg7 78.03(15) 1_455 3_655
Na6X Na6X Mg8 127.73(12) 3 3_655
O53 Na6X Mg8 32.68(14) 3_655 3_655
O71 Na6X Mg8 118.4(3) . 3_655
O53 Na6X Mg8 79.99(19) 1_455 3_655
O21 Na6X Mg8 34.99(13) . 3_655
O42 Na6X Mg8 72.4(2) 8_455 3_655
P5 Na6X Mg8 52.87(11) . 3_655
P7X Na6X Mg8 130.9(2) 3_655 3_655
P7X Na6X Mg8 138.1(2) 1_455 3_655
Mg7 Na6X Mg8 70.83(15) 3_655 3_655
Na6X Na6X Mg5 130.87(12) 3 7_545
O53 Na6X Mg5 33.58(14) 3_655 7_545
O71 Na6X Mg5 146.3(3) . 7_545
O53 Na6X Mg5 82.70(17) 1_455 7_545
O21 Na6X Mg5 73.97(19) . 7_545
O42 Na6X Mg5 36.23(12) 8_455 7_545
P5 Na6X Mg5 57.38(11) . 7_545
P7X Na6X Mg5 130.5(2) 3_655 7_545
P7X Na6X Mg5 138.2(2) 1_455 7_545
Mg7 Na6X Mg5 69.10(15) 3_655 7_545
Mg8 Na6X Mg5 51.19(10) 3_655 7_545

loop_
_geom_bond_atom_site_label_1
_geom_bond_atom_site_label_2
_geom_bond_distance
_geom_bond_site_symmetry_2
Eu O51 2.353(5) .
Eu O34 2.446(4) 1_456
Eu O34 2.446(4) 3_656
Eu O14 2.459(4) 1_455
Eu O14 2.459(4) 3_655
Eu O73X 2.479(8) 2_665
Eu O73X 2.479(8) 4_465
Eu O13 2.503(3) 3_656
Eu O13 2.503(3) 1_456
Eu P1 3.1506(19) 3_655
Eu P1 3.1506(19) 1_455
Eu P3 3.510(2) 1_456
P1 O11 1.525(4) .
P1 O12 1.532(4) .
P1 O13 1.538(5) 1_556
P1 O14 1.559(4) .
P1 Na3 3.023(3) 1_655
P1 Eu 3.1505(19) 1_655
P1 Mg8 3.192(2) .
P1 Na5 3.301(3) 5
O11 Mg5 2.090(4) 3_655
O11 Na5 2.490(5) 5
O11 Na3 2.595(5) 1_655
O12 Mg3 2.206(4) 5
O12 Mg2 2.230(4) .
O12 Na4 2.454(5) 2_665
O13 P1 1.538(5) 1_554
O13 Mg6 2.026(5) 4_564
O13 Eu 2.503(3) 1_654
O13 Na5 3.016(6) 5_554
O14 Mg8 2.030(4) .
O14 Na3 2.385(5) 1_655
O14 Eu 2.459(4) 1_655
P2 O21 1.508(4) .
P2 O22 1.532(5) .
P2 O23 1.538(4) .
P2 O24 1.552(4) .
P2 Mg5 2.788(2) .
P2 Mg7 2.873(2) 3_655
P2 Na1 3.025(3) 6_565
P2 Mg1 3.088(3) .
P2 Na3 3.171(3) .
O21 Mg8 2.059(5) 3_655
O21 Mg7 2.653(6) 3_655
O21 Na6X 2.704(9) .
O21 Na3 3.014(6) .
O22 Mg7 2.044(5) 3_655
O22 Na 2.340(5) 2_665
O22 Mg 2.340(5) 2_665
O22 Na1 2.460(5) 6_565
O23 Mg1 2.011(4) .
O23 Mg5 2.192(4) .
O23 Na3 2.316(5) .
O24 Mg2 2.065(4) .
O24 Mg5 2.180(4) .
O24 Na1 2.528(5) 6_565
P3 O31 1.516(4) 1_554
P3 O32 1.534(4) .
P3 O33 1.536(4) .
P3 O34 1.548(4) .
P3 Mg6 2.778(2) 6_654
P3 Na2 3.240(3) 2_664
P3 Na5 3.273(4) 1_554
P3 Na4 3.434(3) 2_664
P3 Eu 3.510(2) 1_654
O31 P3 1.516(4) 1_556
O31 Mg8 2.020(5) .
O31 Na4 2.635(5) 2_665
O31 Na5 2.643(5) .
O32 Mg4 1.980(4) 6_554
O32 Mg6 2.163(5) 6_654
O32 Na5 2.874(6) 1_554
O33 Mg3 2.040(4) 1_654
O33 Mg6 2.188(5) 6_654
O33 Na2 2.631(5) 2_664
O34 Mg 2.167(5) .
O34 Eu 2.446(4) 1_654
O34 Na2 2.742(6) 2_664
P4 O41 1.516(5) .
P4 O42 1.530(5) .
P4 O43 1.533(4) .
P4 O44 1.544(4) .
P4 Mg 2.773(3) .
P4 Mg7 2.785(2) 6_654
P4 Na2 3.127(3) 2_664
O41 Mg4 1.995(5) 6_554
O41 Mg 2.307(7) .
O41 Na1 2.395(6) 5_545
O42 Mg5 2.140(5) 2_664
O42 Mg7 2.335(6) 6_654
O42 Na6X 2.707(9) 8_554
O43 Mg1 2.008(5) 2_664
O43 Mg 2.125(5) .
O43 Na2 2.474(5) 2_664
O44 Mg6 2.059(5) 6_654
O44 Mg7 2.109(5) 6_654
O44 Na2 2.606(6) 2_664
P5 O51 1.511(6) .
P5 O52 1.517(5) .
P5 O53 1.539(4) 1_455
P5 O53 1.539(4) 3_655
P5 Mg8 2.998(3) 3_655
P5 Mg8 2.998(3) 1_455
P5 Mg3 3.046(3) .
P5 Na6X 3.097(6) .
P5 Na6X 3.097(6) 3
O52 Mg3 1.975(6) .
O52 Mg2 2.009(6) 5_445
O53 P5 1.539(4) 1_655
O53 Mg8 2.030(4) .
O53 Mg5 2.092(4) 5_545
O53 Na6X 2.369(7) 3_655
O53 Na6X 2.692(8) 1_655
P6 O61 1.516(6) .
P6 O62 1.519(5) 3_655
P6 O62 1.519(5) .
P6 O63 1.525(6) .
P6 Mg8 2.930(3) .
P6 Mg8 2.930(3) 3_655
P6 Na5 3.345(5) .
O61 Mg7 2.045(4) 3_655
O61 Mg7 2.045(4) .
O62 Mg5 1.999(5) 7_545
O62 Mg8 2.075(5) 3_655
O62 Na5 2.891(7) .
O63 Mg2 2.007(6) .
O63 Na4 2.564(8) 2_665
O63 Mg8 2.751(4) 3_655
O63 Mg8 2.751(4) .
P7X P7X 0.545(5) 3_755
P7X O73X 1.335(9) .
P7X O72X 1.422(8) 3_655
P7X O72X 1.516(8) 1_655
P7X O71 1.532(6) 1_655
P7X O74X 1.539(8) .
P7X O73X 1.557(9) 3_755
P7X O74X 2.066(8) 3_755
P7X Mg6 2.913(4) .
P7X Na 2.987(4) 4_565
P7X Mg 2.987(4) 4_565
P7X Mg1 3.114(4) 1_655
O71 P7X 1.532(6) 1_455
O71 P7X 1.532(6) 3_655
O71 Mg1 2.059(6) .
O71 Na6X 2.390(8) 3
O71 Na6X 2.390(8) .
O72X O72X 0.51(2) 3
O72X P7X 1.422(8) 3_655
O72X P7X 1.516(8) 1_455
O72X Mg4 2.154(8) .
O72X Mg6 2.465(12) 3_655
O73X O73X 1.177(17) 3_755
O73X O74X 1.479(12) .
O73X P7X 1.557(9) 3_755
O73X Na 2.238(9) 4_565
O73X Mg 2.238(9) 4_565
O73X Eu 2.479(8) 2_664
O74X O83X 1.820(11) .
O74X Mg6 1.934(8) .
O74X Na 1.963(9) 4_565
O74X Mg 1.963(9) 4_565
O74X P7X 2.066(8) 3_755
P8X P8X 0.360(16) 3_655
P8X O82X 1.406(8) 3_655
P8X O84X 1.428(10) .
P8X O84X 1.517(9) 3_655
P8X O81 1.521(8) .
P8X O82X 1.535(8) .
P8X O83X 1.552(11) 3_655
P8X O83X 1.908(11) .
P8X Na 2.938(7) 2_665
P8X Mg 2.938(7) 2_665
P8X Mg6 3.175(8) 3_655
P8X Na 3.243(8) 4_565
O81 P8X 1.521(8) 3_655
O81 Mg7 2.117(6) 3_655
O81 Mg7 2.117(6) .
O81 Na1 2.768(9) 6_565
O82X O82X 1.061(15) 3_655
O82X P8X 1.406(8) 3_655
O82X O83X 1.679(11) .
O82X Mg3 2.030(7) 6_554
O82X Mg6 2.364(8) .
O82X Na2 2.880(9) 5_545
O83X P8X 1.552(11) 3_655
O83X Na 1.961(8) 4_565
O83X Mg 1.961(8) 4_565
O83X Mg6 2.047(8) .
O84X O84X 0.73(2) 3_655
O84X P8X 1.517(9) 3_655
O84X Na 2.385(12) 2_665
O84X Mg 2.385(12) 2_665
O84X Mg4 2.459(10) 5
O84X Na4 2.691(13) .
Mg1 O43 2.008(5) 4_465
Mg1 O43 2.008(5) 2_665
Mg1 O23 2.011(4) 3
Mg1 P2 3.088(3) 3
Mg1 P7X 3.114(4) 1_455
Mg1 P7X 3.114(4) 3_655
Mg1 Na3 3.267(5) .
Mg1 Na 3.400(4) 4_465
Mg1 Mg 3.400(4) 4_465
Mg2 O52 2.009(6) 5
Mg2 O24 2.065(4) 3_655
Mg2 O12 2.230(4) 3_655
Mg2 Mg3 2.976(4) 5
Mg2 Na4 3.229(4) 2_665
Mg2 Na1 3.549(5) 6_565
Mg2 Mg5 3.604(3) .
Mg2 Mg5 3.604(3) 3_655
Mg3 O82X 2.030(7) 8_455
Mg3 O82X 2.030(7) 6
Mg3 O33 2.040(4) 3_656
Mg3 O33 2.040(4) 1_456
Mg3 O12 2.206(4) 7_545
Mg3 O12 2.206(4) 5_445
Mg3 Mg2 2.976(4) 5_445
Mg3 Na2 3.239(5) 2_565
Mg3 Na4 3.335(5) 6
Mg3 Mg6 3.414(4) 8_455
Mg4 O32 1.980(4) 6
Mg4 O32 1.980(4) 8_455
Mg4 O41 1.995(5) 8_455
Mg4 O41 1.995(5) 6
Mg4 O72X 2.154(8) 3
Mg4 O84X 2.459(10) 5_445
Mg4 O84X 2.459(10) 7_545
Mg4 Na1 3.282(5) 2_565
Mg4 Mg6 3.350(4) 3_655
Mg4 Mg6 3.350(4) 1_455
Mg4 Mg 3.505(4) 6
Mg5 O62 1.999(5) 7
Mg5 O11 2.090(4) 3_655
Mg5 O53 2.092(4) 5_455
Mg5 O42 2.140(5) 2_665
Mg5 Mg8 3.100(3) 5_455
Mg5 Na3 3.497(4) .
Mg5 Na6X 3.605(7) 7
Mg5 Na5 3.754(5) 5_455
Mg6 O13 2.026(5) 4_565
Mg6 O44 2.059(5) 6_655
Mg6 O32 2.163(5) 6_655
Mg6 O33 2.188(5) 6_655
Mg6 O72X 2.465(12) 3_655
Mg6 P3 2.778(2) 6_655
Mg6 P8X 3.175(8) 3_655
Mg6 Mg4 3.350(4) 1_655
Mg7 O22 2.044(5) 3_655
Mg7 O44 2.109(5) 6_655
Mg7 O42 2.335(6) 6_655
Mg7 O21 2.653(6) 3_655
Mg7 P4 2.785(2) 6_655
Mg7 P2 2.873(2) 3_655
Mg7 Mg7 3.169(5) 3_655
Mg7 Na6X 3.486(8) 3_655
Mg7 Na1 3.509(4) 6_565
Mg8 O21 2.059(5) 3_655
Mg8 O62 2.075(5) 3_655
Mg8 P5 2.998(3) 1_655
Mg8 Mg5 3.100(3) 5_545
Mg8 Na4 3.538(4) 2_665
Mg8 Na6X 3.571(8) 3_655
Mg O83X 1.961(8) 4_564
Mg O74X 1.963(9) 4_564
Mg O73X 2.238(9) 4_564
Mg O22 2.340(5) 2_664
Mg O84X 2.385(12) 2_664
Mg P8X 2.938(8) 2_664
Mg P7X 2.987(4) 4_564
Mg Mg1 3.400(4) 2_664
Na1 O41 2.395(6) 7
Na1 O41 2.395(6) 5_455
Na1 O22 2.460(5) 6_564
Na1 O22 2.460(5) 8_464
Na1 O24 2.528(5) 6_564
Na1 O24 2.528(5) 8_464
Na1 O81 2.768(9) 6_564
Na1 P2 3.025(3) 6_564
Na1 P2 3.025(3) 8_464
Na1 Mg4 3.282(5) 2_564
Na1 P8X 3.381(5) 8_464
Na1 P8X 3.381(5) 6_564
Na2 O43 2.474(5) 2_665
Na2 O43 2.474(5) 4_465
Na2 O44 2.606(6) 2_665
Na2 O44 2.606(6) 4_465
Na2 O33 2.631(5) 4_465
Na2 O33 2.631(5) 2_665
Na2 O34 2.742(6) 4_465
Na2 O34 2.742(6) 2_665
Na2 O82X 2.880(9) 5_455
Na2 O82X 2.880(9) 7
Na2 P4 3.127(3) 2_665
Na2 P4 3.127(3) 4_465
Na3 O23 2.316(5) 3
Na3 O14 2.385(5) 3_655
Na3 O14 2.385(5) 1_455
Na3 O11 2.595(5) 3_655
Na3 O11 2.595(5) 1_455
Na3 O21 3.014(6) 3
Na3 P1 3.023(3) 3_655
Na3 P1 3.023(3) 1_455
Na3 P2 3.171(3) 3
Na4 O12 2.454(5) 2_664
Na4 O12 2.454(5) 4_564
Na4 O63 2.564(8) 2_664
Na4 O31 2.635(5) 4_564
Na4 O31 2.635(5) 2_664
Na4 O84X 2.691(13) 3_655
Na4 Mg2 3.229(4) 2_664
Na4 P8X 3.245(5) 3_655
Na4 Na5 3.293(5) 2_664
Na4 Mg3 3.335(5) 6_554
Na5 O11 2.490(5) 5_445
Na5 O11 2.490(5) 7_645
Na5 O31 2.643(5) 3_655
Na5 O32 2.874(6) 1_556
Na5 O32 2.874(6) 3_656
Na5 O62 2.891(7) 3_655
Na5 O13 3.016(6) 5_446
Na5 O13 3.016(5) 7_646
Na5 P3 3.273(4) 1_556
Na5 P3 3.273(4) 3_656
Na6X Na6X 0.656(15) 3
Na6X O53 2.369(7) 3_655
Na6X O53 2.692(8) 1_455
Na6X O42 2.707(9) 8_455
Na6X P7X 3.292(6) 3_655
Na6X P7X 3.346(6) 1_455
Na6X Mg7 3.486(8) 3_655
Na6X Mg8 3.571(7) 3_655
Na6X Mg5 3.605(7) 7_545
